data_4346640
loop_
_publ_author_name
'Wang, Kai-Yao'
'Lin, Zhengguo'
'Bassil, Bassem S.'
'Xing, Xiaolin'
'Haider, Ali'
'Keita, Bineta'
'Zhang, Guangjin'
'Silvestru, Cristian'
'Kortz, Ulrich'

_publ_section_title
;
 Ti2-Containing 18-Tungsto-2-Arsenate(III) Monolacunary Host and the
 Incorporation of a Phenylantimony(III) Guest.
;
_journal_issue 22
_journal_name_full 'Inorganic chemistry'
_journal_page_first 10530
_journal_page_last 10532
_journal_paper_doi 10.1021/acs.inorgchem.5b01863
_journal_volume 54
_journal_year 2015
_chemical_formula_sum 'C2 H103 As2 Na15 O120 Ti2 W18'
_chemical_formula_weight 5947.63
_space_group_crystal_system triclinic
_space_group_IT_number 2
_space_group_name_Hall '-P 1'
_space_group_name_H-M_alt 'P -1'
_audit_creation_method SHELXL-2014
_cell_angle_alpha 91.934(2)
_cell_angle_beta 90.040(2)
_cell_angle_gamma 98.811(2)
_cell_formula_units_Z 2
_cell_length_a 13.0567(5)
_cell_length_b 17.1828(6)
_cell_length_c 22.4023(7)
_cell_measurement_reflns_used 9579
_cell_measurement_temperature 100(2)
_cell_measurement_theta_max 27.91
_cell_measurement_theta_min 2.60
_cell_volume 4963.7(3)
_computing_cell_refinement 'Bruker SAINT'
_computing_data_collection 'Bruker APEX2'
_computing_data_reduction 'Bruker SAINT'
_computing_molecular_graphics 'Bruker SHELXTL'
_computing_publication_material 'Bruker SHELXTL'
_computing_structure_refinement 'SHELXL-2014 (Sheldrick, 2014)'
_computing_structure_solution 'SHELXS-97 (Sheldrick 2008)'
_diffrn_ambient_temperature 100(2)
_diffrn_measured_fraction_theta_full 0.991
_diffrn_measured_fraction_theta_max 0.992
_diffrn_measurement_device_type 'Bruker APEX-II CCD'
_diffrn_measurement_method '\f and \w scans'
_diffrn_radiation_type MoK\a
_diffrn_radiation_wavelength 0.71073
_diffrn_reflns_av_R_equivalents 0.0511
_diffrn_reflns_av_unetI/netI 0.0335
_diffrn_reflns_Laue_measured_fraction_full 0.991
_diffrn_reflns_Laue_measured_fraction_max 0.992
_diffrn_reflns_limit_h_max 16
_diffrn_reflns_limit_h_min -16
_diffrn_reflns_limit_k_max 22
_diffrn_reflns_limit_k_min -22
_diffrn_reflns_limit_l_max 29
_diffrn_reflns_limit_l_min -29
_diffrn_reflns_number 147097
_diffrn_reflns_point_group_measured_fraction_full 0.991
_diffrn_reflns_point_group_measured_fraction_max 0.992
_diffrn_reflns_theta_full 25.242
_diffrn_reflns_theta_max 27.485
_diffrn_reflns_theta_min 3.419
_exptl_absorpt_coefficient_mu 21.785
_exptl_absorpt_correction_T_max 0.150
_exptl_absorpt_correction_T_min 0.082
_exptl_absorpt_correction_type multi-scan
_exptl_absorpt_process_details SADABS
_exptl_crystal_colour colourless
_exptl_crystal_density_diffrn 3.979
_exptl_crystal_description block
_exptl_crystal_F_000 5364
_exptl_crystal_size_max 0.230
_exptl_crystal_size_mid 0.150
_exptl_crystal_size_min 0.140
_exptl_transmission_factor_max 0.150
_exptl_transmission_factor_min 0.082
_refine_diff_density_max 3.894
_refine_diff_density_min -2.429
_refine_diff_density_rms 0.346
_refine_ls_extinction_method none
_refine_ls_goodness_of_fit_ref 1.004
_refine_ls_hydrogen_treatment undef
_refine_ls_matrix_type full
_refine_ls_number_parameters 711
_refine_ls_number_reflns 22578
_refine_ls_number_restraints 0
_refine_ls_restrained_S_all 1.004
_refine_ls_R_factor_all 0.0573
_refine_ls_R_factor_gt 0.0504
_refine_ls_shift/su_max 0.001
_refine_ls_shift/su_mean 0.000
_refine_ls_structure_factor_coef Fsqd
_refine_ls_weighting_details 'w=1/[\s^2^(Fo^2^)+(0.0260P)^2^+370.0000P] where P=(Fo^2^+2Fc^2^)/3'
_refine_ls_weighting_scheme calc
_refine_ls_wR_factor_gt 0.1199
_refine_ls_wR_factor_ref 0.1234
_reflns_Friedel_coverage 0.000
_reflns_number_gt 20090
_reflns_number_total 22578
_reflns_threshold_expression 'I > 2\s(I)'
_cod_data_source_file ic5b01863_si_001.cif
_cod_data_source_block wky
_cod_database_code 4346640
_shelx_space_group_comment
; 
The symmetry employed for this shelxl refinement is uniquely defined 
by the following loop, which should always be used as a source of 
symmetry information in preference to the above space-group names. 
They are only intended as comments. 
;
_shelx_estimated_absorpt_t_min 0.082
_shelx_estimated_absorpt_t_max 0.150
_shelxl_version_number 2014-3

loop_
_space_group_symop_operation_xyz
'x, y, z'
'-x, -y, -z'

loop_
_atom_site_label
_atom_site_type_symbol
_atom_site_fract_x
_atom_site_fract_y
_atom_site_fract_z
_atom_site_U_iso_or_equiv
_atom_site_adp_type
_atom_site_occupancy
_atom_site_site_symmetry_order
_atom_site_calc_flag
_atom_site_refinement_flags_posn
_atom_site_refinement_flags_occupancy
Ti1 Ti 0.2119(2) 0.76009(15) 0.13264(11) 0.0234(5) Uani 1 1 d . .
Ti2 Ti 0.1685(2) 0.80502(15) 0.37006(11) 0.0235(5) Uani 1 1 d . .
W1 W 0.42776(4) 0.90129(3) 0.17859(2) 0.01954(11) Uani 1 1 d . .
W2 W 0.46547(4) 1.08542(3) 0.24143(2) 0.02075(11) Uani 1 1 d . .
W3 W 0.40460(4) 0.92755(3) 0.32736(2) 0.02050(11) Uani 1 1 d . .
W4 W 0.23289(4) 0.95395(3) 0.07414(2) 0.01971(11) Uani 1 1 d . .
W5 W 0.03192(4) 1.03237(3) 0.12974(2) 0.01929(11) Uani 1 1 d . .
W6 W 0.27485(4) 1.13880(3) 0.13391(2) 0.02102(11) Uani 1 1 d . .
W7 W 0.00324(4) 1.06113(3) 0.29091(2) 0.02125(11) Uani 1 1 d . .
W8 W 0.18179(4) 1.01478(3) 0.38558(2) 0.02111(11) Uani 1 1 d . .
W9 W 0.24141(4) 1.17328(3) 0.29778(3) 0.02209(11) Uani 1 1 d . .
W10 W -0.00885(5) 0.61398(3) 0.09270(3) 0.02508(12) Uani 1 1 d . .
W11 W -0.19003(5) 0.49168(4) 0.16630(3) 0.03007(13) Uani 1 1 d . .
W12 W -0.21737(5) 0.68404(4) 0.14844(3) 0.02937(13) Uani 1 1 d . .
W13 W 0.19401(5) 0.57001(3) 0.19510(3) 0.02507(12) Uani 1 1 d . .
W14 W 0.16797(5) 0.59955(3) 0.34316(3) 0.02572(12) Uani 1 1 d . .
W15 W 0.01370(5) 0.45018(3) 0.27055(3) 0.02786(13) Uani 1 1 d . .
W16 W -0.06271(5) 0.67411(4) 0.40251(3) 0.02683(13) Uani 1 1 d . .
W17 W -0.24314(5) 0.71553(4) 0.30801(3) 0.02929(13) Uani 1 1 d . .
W18 W -0.21811(5) 0.52414(4) 0.33099(3) 0.03269(14) Uani 1 1 d . .
As1 As 0.19710(10) 0.96103(8) 0.23216(6) 0.0177(3) Uani 1 1 d . .
As2 As -0.01403(11) 0.66444(8) 0.24710(6) 0.0225(3) Uani 1 1 d . .
O1 O -0.2726(9) 0.6766(7) 0.2276(5) 0.038(3) Uiso 1 1 d . .
O2 O -0.2726(9) 0.5632(7) 0.1420(5) 0.033(2) Uiso 1 1 d . .
O3 O -0.3046(9) 0.5994(7) 0.3302(5) 0.036(3) Uiso 1 1 d . .
O4 O -0.0922(9) 0.4755(7) 0.3188(5) 0.033(2) Uiso 1 1 d . .
O5 O -0.1535(9) 0.5706(7) 0.4028(5) 0.032(2) Uiso 1 1 d . .
O6 O 0.4668(7) 0.8804(6) 0.2609(4) 0.023(2) Uiso 1 1 d . .
O7 O -0.1853(8) 0.7168(6) 0.3893(5) 0.030(2) Uiso 1 1 d . .
O8 O 0.0896(8) 0.5632(6) 0.1345(5) 0.027(2) Uiso 1 1 d . .
O9 O -0.1320(9) 0.6581(7) 0.0793(5) 0.032(2) Uiso 1 1 d . .
O10 O -0.1339(9) 0.7731(7) 0.1613(5) 0.032(2) Uiso 1 1 d . .
O11 O 0.2543(8) 0.5809(6) 0.2744(5) 0.027(2) Uiso 1 1 d . .
O12 O -0.2356(8) 0.5024(6) 0.2479(5) 0.030(2) Uiso 1 1 d . .
O13 O 0.1109(8) 0.4871(6) 0.3328(5) 0.030(2) Uiso 1 1 d . .
O14 O 0.0466(8) 0.6110(6) 0.3873(5) 0.028(2) Uiso 1 1 d . .
O15 O 0.1302(8) 0.4643(6) 0.2171(5) 0.027(2) Uiso 1 1 d . .
O16 O 0.2408(8) 1.1272(6) 0.3752(4) 0.025(2) Uiso 1 1 d . .
O17 O -0.1533(8) 0.7963(6) 0.2875(5) 0.029(2) Uiso 1 1 d . .
O18 O 0.0500(7) 1.0479(6) 0.3727(4) 0.023(2) Uiso 1 1 d . .
O19 O -0.0163(7) 0.9377(5) 0.1527(4) 0.0195(18) Uiso 1 1 d . .
O20 O 0.0197(7) 1.0830(6) 0.2067(4) 0.023(2) Uiso 1 1 d . .
O21 O 0.3176(7) 0.9936(6) 0.3685(4) 0.023(2) Uiso 1 1 d . .
O22 O 0.1366(8) 1.1341(6) 0.1127(4) 0.026(2) Uiso 1 1 d . .
O23 O 0.2430(8) 1.1777(6) 0.2130(4) 0.026(2) Uiso 1 1 d . .
O24 O -0.0411(8) 0.9609(6) 0.2781(4) 0.026(2) Uiso 1 1 d . .
O25 O 0.3967(8) 1.1126(6) 0.1727(4) 0.024(2) Uiso 1 1 d . .
O26 O 0.1005(8) 1.1690(6) 0.3011(4) 0.025(2) Uiso 1 1 d . .
O27 O -0.1031(8) 0.5115(6) 0.0993(5) 0.027(2) Uiso 1 1 d . .
O28 O 0.4936(8) 1.0278(6) 0.3099(4) 0.023(2) Uiso 1 1 d . .
O29 O 0.1038(7) 0.9892(5) 0.0619(4) 0.0208(19) Uiso 1 1 d . .
O30 O 0.2965(7) 1.0666(6) 0.0708(4) 0.022(2) Uiso 1 1 d . .
O31 O 0.3616(7) 0.9428(6) 0.1149(4) 0.0218(19) Uiso 1 1 d . .
O32 O 0.3757(8) 1.1363(6) 0.2878(4) 0.024(2) Uiso 1 1 d . .
O33 O 0.5129(7) 1.0031(6) 0.1925(4) 0.023(2) Uiso 1 1 d . .
O34 O -0.0730(9) 0.4536(7) 0.2052(5) 0.032(2) Uiso 1 1 d . .
O1A1 O 0.3352(7) 0.9758(5) 0.2417(4) 0.0196(18) Uiso 1 1 d . .
O1A2 O -0.0901(8) 0.6178(6) 0.1847(4) 0.025(2) Uiso 1 1 d . .
O2A1 O 0.1930(7) 1.0146(5) 0.1650(4) 0.0191(18) Uiso 1 1 d . .
O2A2 O 0.0583(8) 0.5858(6) 0.2602(4) 0.026(2) Uiso 1 1 d . .
O3A1 O 0.1720(7) 1.0380(5) 0.2838(4) 0.0200(19) Uiso 1 1 d . .
O3A2 O -0.1107(8) 0.6400(6) 0.3037(4) 0.025(2) Uiso 1 1 d . .
O1T O 0.5176(7) 0.8535(6) 0.1419(4) 0.022(2) Uiso 1 1 d . .
O2T O 0.5771(8) 1.1546(6) 0.2413(5) 0.027(2) Uiso 1 1 d . .
O3T O 0.4776(8) 0.9033(6) 0.3854(4) 0.026(2) Uiso 1 1 d . .
O4T O 0.2604(8) 0.9257(6) 0.0026(4) 0.025(2) Uiso 1 1 d . .
O5T O -0.0696(8) 1.0631(6) 0.0917(4) 0.025(2) Uiso 1 1 d . .
O6T O 0.3297(8) 1.2253(6) 0.1030(5) 0.029(2) Uiso 1 1 d . .
O7T O -0.1089(8) 1.1010(6) 0.3065(5) 0.032(2) Uiso 1 1 d . .
O8T O 0.1847(8) 1.0173(6) 0.4633(5) 0.027(2) Uiso 1 1 d . .
O9T O 0.2829(9) 1.2696(7) 0.3182(5) 0.034(2) Uiso 1 1 d . .
O10T O 0.0293(8) 0.5983(6) 0.0204(5) 0.031(2) Uiso 1 1 d . .
O11T O -0.2635(10) 0.4031(7) 0.1444(5) 0.040(3) Uiso 1 1 d . .
O1T1 O 0.2115(8) 0.6779(6) 0.1911(4) 0.026(2) Uiso 1 1 d . .
O12T O -0.3208(10) 0.7103(7) 0.1094(6) 0.042(3) Uiso 1 1 d . .
O1T2 O 0.1283(8) 0.9120(6) 0.3659(4) 0.026(2) Uiso 1 1 d . .
O13T O 0.2947(9) 0.5427(7) 0.1539(5) 0.036(3) Uiso 1 1 d . .
O14T O 0.2543(9) 0.5902(7) 0.3990(5) 0.035(3) Uiso 1 1 d . .
O15T O 0.0053(9) 0.3504(7) 0.2793(5) 0.035(2) Uiso 1 1 d . .
O16T O -0.0485(9) 0.6904(7) 0.4790(5) 0.037(3) Uiso 1 1 d . .
O17T O -0.3559(9) 0.7550(7) 0.3256(5) 0.038(3) Uiso 1 1 d . .
O18T O -0.2995(10) 0.4463(7) 0.3601(6) 0.040(3) Uiso 1 1 d . .
O2T1 O 0.3136(8) 0.8242(6) 0.1857(4) 0.023(2) Uiso 1 1 d . .
O2T2 O 0.0212(8) 0.7596(6) 0.3718(5) 0.027(2) Uiso 1 1 d . .
O3T1 O 0.1739(7) 0.8615(6) 0.1071(4) 0.0208(19) Uiso 1 1 d . .
O3T2 O 0.1872(8) 0.7052(6) 0.3291(5) 0.027(2) Uiso 1 1 d . .
O4T1 O 0.0672(7) 0.7099(6) 0.1137(4) 0.023(2) Uiso 1 1 d . .
O4T2 O 0.2917(8) 0.8491(6) 0.3248(4) 0.025(2) Uiso 1 1 d . .
O5T1 O 0.2844(9) 0.7317(7) 0.0772(5) 0.035(2) Uiso 1 1 d . .
O5T2 O 0.2076(9) 0.7977(7) 0.4400(5) 0.032(2) Uiso 1 1 d . .
Na1 Na -0.1593(5) 0.8873(4) 0.2117(3) 0.0305(13) Uani 1 1 d . .
Na2 Na -0.0123(5) 0.8269(3) 0.0859(3) 0.0268(12) Uani 1 1 d . .
Na3 Na -0.0600(5) 0.8787(4) 0.3620(3) 0.0323(13) Uani 1 1 d . .
Na4 Na 0.3397(5) 0.7369(3) 0.2657(3) 0.0276(12) Uani 1 1 d . .
Na5 Na 0.0776(6) 1.2594(4) 0.0971(3) 0.0362(15) Uani 1 1 d . .
Na6 Na -0.2518(5) 1.0613(5) 0.1087(3) 0.0432(17) Uani 1 1 d . .
Na7 Na 0.5151(6) 0.8905(6) 0.4854(4) 0.057(2) Uani 1 1 d . .
Na8 Na 0.6738(8) 1.2716(6) 0.1956(5) 0.050(2) Uiso 0.75 1 d . P
Na9 Na 0.1161(11) 0.7633(8) 0.5366(6) 0.039(3) Uiso 0.5 1 d . P
Na10 Na 0.2402(13) 1.4195(10) 0.0834(8) 0.055(4) Uiso 0.5 1 d . P
Na11 Na 0.423(2) 0.5539(15) 0.3221(11) 0.069(6) Uiso 0.4 1 d . P
Na12 Na 0.4177(17) 0.6507(13) 0.0874(10) 0.046(5) Uiso 0.35 1 d . P
Na13 Na 0.4692(16) 1.3222(12) 0.0729(9) 0.043(5) Uiso 0.35 1 d . P
Na14 Na 0.0881(18) 0.9771(14) 0.5524(10) 0.051(5) Uiso 0.35 1 d . P
Na15 Na 0.4730(18) 0.7158(14) 0.1039(10) 0.049(5) Uiso 0.35 1 d . P
Na16 Na 0.343(2) 0.6685(16) 0.5593(12) 0.049(6) Uiso 0.3 1 d . P
O1W O -0.1409(9) 0.8829(7) 0.0304(5) 0.033(2) Uiso 1 1 d . .
O2W O 0.0416(9) 0.8027(7) -0.0183(5) 0.033(2) Uiso 1 1 d . .
O3W O -0.3065(9) 0.9239(7) 0.2644(5) 0.039(3) Uiso 1 1 d . .
O4W O -0.0143(10) 1.2337(7) 0.1856(5) 0.040(3) Uiso 1 1 d . .
O5W O -0.2566(9) 1.0717(7) 0.2156(5) 0.036(3) Uiso 1 1 d . .
O6W O -0.2614(10) 0.9209(7) 0.1251(5) 0.040(3) Uiso 1 1 d . .
O7W O 0.5456(11) 0.8623(8) 0.5848(6) 0.049(3) Uiso 1 1 d . .
O8W O 0.4773(12) 0.6971(9) 0.2030(7) 0.057(4) Uiso 1 1 d . .
O9W O -0.2146(11) 0.9370(8) 0.3795(6) 0.051(3) Uiso 1 1 d . .
O10W O 0.4410(12) 0.7082(9) 0.3478(7) 0.061(4) Uiso 1 1 d . .
O11W O 0.1964(12) 1.2821(9) 0.0220(7) 0.056(4) Uiso 1 1 d . .
O12W O -0.0112(12) 0.7409(9) 0.6133(7) 0.061(4) Uiso 1 1 d . .
O13W O -0.0579(13) 0.8881(10) 0.4682(7) 0.063(4) Uiso 1 1 d . .
O14W O 0.0453(12) 1.3861(9) 0.0949(7) 0.058(4) Uiso 1 1 d . .
O15W O -0.2127(13) 1.2061(10) 0.1332(8) 0.069(4) Uiso 1 1 d . .
O16W O -0.4293(15) 1.0650(12) 0.0829(9) 0.082(5) Uiso 1 1 d . .
O17W O 0.6526(12) 0.8251(9) 0.4473(7) 0.060(4) Uiso 1 1 d . .
O18W O 0.3850(12) 0.9728(9) 0.5107(7) 0.059(4) Uiso 1 1 d . .
O19W O 0.4006(15) 0.7637(11) 0.4670(9) 0.081(5) Uiso 1 1 d . .
O20W O 0.6775(12) 0.0789(9) 0.3729(7) 0.059(4) Uiso 1 1 d . .
O21W O 0.2066(12) 0.7109(9) 0.9675(7) 0.061(4) Uiso 1 1 d . .
O22W O 0.2225(14) 1.3404(10) 0.1743(8) 0.071(5) Uiso 1 1 d . .
O23W O 0.7915(14) 0.4889(11) 0.9857(8) 0.075(5) Uiso 1 1 d . .
O24W O 0.5326(17) 0.5535(13) 0.2283(10) 0.092(6) Uiso 1 1 d . .
O25W O 0.2160(16) 0.2284(12) 0.4713(9) 0.026(4) Uiso 0.5 1 d . P
O26W O 0.174(2) 0.6471(15) 0.5208(11) 0.043(6) Uiso 0.5 1 d . P
O27W O 0.100(2) 0.8918(16) 0.5440(12) 0.047(6) Uiso 0.5 1 d . P
O28W O 0.800(3) 1.260(2) 0.2795(15) 0.068(9) Uiso 0.5 1 d . P
O29W O 0.586(2) 1.3493(16) 0.2576(12) 0.046(6) Uiso 0.5 1 d . P
O30W O 0.568(2) 1.2485(19) 0.1088(14) 0.061(8) Uiso 0.5 1 d . P
O31W O 0.272(3) 0.768(2) 0.6078(16) 0.072(9) Uiso 0.5 1 d . P
O32W O -0.543(2) 1.0929(17) -0.0105(12) 0.050(7) Uiso 0.5 1 d . P
O33W O 0.005(2) 0.5455(18) 0.5489(14) 0.059(8) Uiso 0.5 1 d . P
O34W O -0.443(2) 0.7419(18) 0.0187(14) 0.058(7) Uiso 0.5 1 d . P
O35W O 0.373(5) 1.404(4) 0.055(3) 0.062(16) Uiso 0.25 1 d . P
O36W O 0.5000 1.5000 0.0000 0.042(8) Uiso 0.5 2 d S P

loop_
_atom_site_aniso_label
_atom_site_aniso_U_11
_atom_site_aniso_U_22
_atom_site_aniso_U_33
_atom_site_aniso_U_23
_atom_site_aniso_U_13
_atom_site_aniso_U_12
Ti1 0.0248(12) 0.0219(12) 0.0241(12) -0.0013(10) -0.0010(10) 0.0059(10)
Ti2 0.0245(12) 0.0229(13) 0.0230(12) 0.0003(10) 0.0003(10) 0.0039(10)
W1 0.0177(2) 0.0214(3) 0.0202(2) -0.0003(2) 0.00045(19) 0.0054(2)
W2 0.0175(2) 0.0206(3) 0.0238(3) -0.0001(2) -0.0024(2) 0.0021(2)
W3 0.0200(3) 0.0225(3) 0.0198(2) -0.0001(2) -0.0014(2) 0.0062(2)
W4 0.0200(2) 0.0203(3) 0.0191(2) 0.00064(19) -0.0005(2) 0.0042(2)
W5 0.0179(2) 0.0178(3) 0.0224(3) 0.00001(19) -0.0032(2) 0.00363(19)
W6 0.0201(3) 0.0179(3) 0.0248(3) 0.0026(2) -0.0035(2) 0.0018(2)
W7 0.0181(2) 0.0217(3) 0.0243(3) -0.0041(2) -0.0008(2) 0.0053(2)
W8 0.0203(3) 0.0226(3) 0.0206(3) -0.0034(2) -0.0003(2) 0.0047(2)
W9 0.0207(3) 0.0192(3) 0.0262(3) -0.0038(2) -0.0031(2) 0.0035(2)
W10 0.0272(3) 0.0213(3) 0.0262(3) -0.0033(2) -0.0019(2) 0.0029(2)
W11 0.0284(3) 0.0248(3) 0.0349(3) -0.0026(2) -0.0032(2) -0.0022(2)
W12 0.0261(3) 0.0288(3) 0.0335(3) 0.0001(2) -0.0004(2) 0.0054(2)
W13 0.0276(3) 0.0183(3) 0.0300(3) -0.0014(2) 0.0001(2) 0.0060(2)
W14 0.0296(3) 0.0199(3) 0.0281(3) 0.0014(2) -0.0019(2) 0.0051(2)
W15 0.0337(3) 0.0173(3) 0.0320(3) 0.0001(2) -0.0016(2) 0.0023(2)
W16 0.0299(3) 0.0241(3) 0.0256(3) 0.0011(2) 0.0043(2) 0.0015(2)
W17 0.0228(3) 0.0304(3) 0.0346(3) -0.0003(2) 0.0049(2) 0.0040(2)
W18 0.0312(3) 0.0270(3) 0.0370(3) 0.0000(3) 0.0062(3) -0.0044(2)
As1 0.0167(6) 0.0181(6) 0.0187(6) -0.0007(5) -0.0011(5) 0.0046(5)
As2 0.0228(7) 0.0198(7) 0.0253(7) -0.0005(5) 0.0001(5) 0.0043(5)
Na1 0.034(3) 0.025(3) 0.032(3) -0.001(2) 0.001(3) 0.004(2)
Na2 0.030(3) 0.024(3) 0.026(3) -0.002(2) -0.001(2) 0.006(2)
Na3 0.028(3) 0.039(4) 0.032(3) 0.004(3) 0.002(3) 0.007(3)
Na4 0.030(3) 0.022(3) 0.032(3) 0.001(2) -0.003(2) 0.008(2)
Na5 0.047(4) 0.030(3) 0.035(3) 0.002(3) -0.003(3) 0.017(3)
Na6 0.029(3) 0.069(5) 0.035(4) 0.007(3) 0.001(3) 0.015(3)
Na7 0.046(4) 0.089(7) 0.039(4) -0.002(4) -0.007(3) 0.022(4)

loop_
_atom_type_symbol
_atom_type_description
_atom_type_scat_dispersion_real
_atom_type_scat_dispersion_imag
_atom_type_scat_source
As As 0.0499 2.0058 'International Tables Vol C Tables 4.2.6.8 and 6.1.1.4'
O O 0.0106 0.0060 'International Tables Vol C Tables 4.2.6.8 and 6.1.1.4'
Ti Ti 0.2776 0.4457 'International Tables Vol C Tables 4.2.6.8 and 6.1.1.4'
W W -0.8490 6.8722 'International Tables Vol C Tables 4.2.6.8 and 6.1.1.4'
Na Na 0.0362 0.0249 'International Tables Vol C Tables 4.2.6.8 and 6.1.1.4'
C C 0.0033 0.0016 'International Tables Vol C Tables 4.2.6.8 and 6.1.1.4'
H H 0.0000 0.0000 'International Tables Vol C Tables 4.2.6.8 and 6.1.1.4'

loop_
_geom_angle_atom_site_label_1
_geom_angle_atom_site_label_2
_geom_angle_atom_site_label_3
_geom_angle
_geom_angle_site_symmetry_1
_geom_angle_site_symmetry_3
O5T1 Ti1 O1T1 103.8(5) . .
O5T1 Ti1 O2T1 103.2(5) . .
O1T1 Ti1 O2T1 85.7(4) . .
O5T1 Ti1 O3T1 104.6(5) . .
O1T1 Ti1 O3T1 151.6(4) . .
O2T1 Ti1 O3T1 86.1(4) . .
O5T1 Ti1 O4T1 105.8(5) . .
O1T1 Ti1 O4T1 85.8(4) . .
O2T1 Ti1 O4T1 151.0(4) . .
O3T1 Ti1 O4T1 88.2(4) . .
O5T1 Ti1 Na2 114.3(4) . .
O1T1 Ti1 Na2 123.0(3) . .
O2T1 Ti1 Na2 121.9(3) . .
O3T1 Ti1 Na2 43.6(3) . .
O4T1 Ti1 Na2 44.8(3) . .
O5T1 Ti1 Na4 107.2(4) . .
O1T1 Ti1 Na4 43.1(3) . .
O2T1 Ti1 Na4 42.7(3) . .
O3T1 Ti1 Na4 124.2(3) . .
O4T1 Ti1 Na4 124.1(3) . .
Na2 Ti1 Na4 138.49(16) . .
O5T1 Ti1 Na12 32.7(5) . .
O1T1 Ti1 Na12 74.3(5) . .
O2T1 Ti1 Na12 87.3(5) . .
O3T1 Ti1 Na12 132.4(5) . .
O4T1 Ti1 Na12 116.9(5) . .
Na2 Ti1 Na12 144.6(4) . .
Na4 Ti1 Na12 76.1(4) . .
O5T1 Ti1 Na15 39.2(5) . .
O1T1 Ti1 Na15 82.4(5) . .
O2T1 Ti1 Na15 69.1(5) . .
O3T1 Ti1 Na15 119.7(5) . .
O4T1 Ti1 Na15 136.8(5) . .
Na2 Ti1 Na15 151.0(4) . .
Na4 Ti1 Na15 69.1(4) . .
Na12 Ti1 Na15 20.2(5) . .
O5T2 Ti2 O2T2 103.4(5) . .
O5T2 Ti2 O3T2 105.5(5) . .
O2T2 Ti2 O3T2 85.0(4) . .
O5T2 Ti2 O4T2 106.7(5) . .
O2T2 Ti2 O4T2 149.8(4) . .
O3T2 Ti2 O4T2 84.3(4) . .
O5T2 Ti2 O1T2 105.7(5) . .
O2T2 Ti2 O1T2 89.3(4) . .
O3T2 Ti2 O1T2 148.8(4) . .
O4T2 Ti2 O1T2 85.4(4) . .
O5T2 Ti2 Na3 112.6(4) . .
O2T2 Ti2 Na3 45.0(3) . .
O3T2 Ti2 Na3 121.7(3) . .
O4T2 Ti2 Na3 122.1(3) . .
O1T2 Ti2 Na3 44.5(3) . .
O5T2 Ti2 Na4 111.9(4) . .
O2T2 Ti2 Na4 121.5(3) . .
O3T2 Ti2 Na4 42.0(3) . .
O4T2 Ti2 Na4 42.4(3) . .
O1T2 Ti2 Na4 121.7(3) . .
Na3 Ti2 Na4 135.46(16) . .
O1T W1 O2T1 104.0(4) . .
O1T W1 O31 102.1(4) . .
O2T1 W1 O31 89.4(4) . .
O1T W1 O33 98.7(4) . .
O2T1 W1 O33 156.9(4) . .
O31 W1 O33 89.5(4) . .
O1T W1 O6 97.7(4) . .
O2T1 W1 O6 88.2(4) . .
O31 W1 O6 160.0(4) . .
O33 W1 O6 85.0(4) . .
O1T W1 O1A1 168.0(4) . .
O2T1 W1 O1A1 84.2(4) . .
O31 W1 O1A1 86.5(4) . .
O33 W1 O1A1 72.7(4) . .
O6 W1 O1A1 73.6(4) . .
O1T W1 Na4 92.8(3) . .
O2T1 W1 Na4 40.1(3) . .
O31 W1 Na4 129.5(3) . .
O33 W1 Na4 135.7(3) . .
O6 W1 Na4 51.0(3) . .
O1A1 W1 Na4 88.0(2) . .
O1T W1 Na15 35.0(5) . .
O2T1 W1 Na15 69.2(5) . .
O31 W1 Na15 98.3(5) . .
O33 W1 Na15 133.7(5) . .
O6 W1 Na15 99.4(5) . .
O1A1 W1 Na15 152.9(4) . .
Na4 W1 Na15 68.3(4) . .
O2T W2 O32 102.4(5) . .
O2T W2 O25 101.0(5) . .
O32 W2 O25 88.5(4) . .
O2T W2 O28 99.6(5) . .
O32 W2 O28 89.0(4) . .
O25 W2 O28 159.3(4) . .
O2T W2 O33 99.1(4) . .
O32 W2 O33 158.5(4) . .
O25 W2 O33 87.2(4) . .
O28 W2 O33 87.6(4) . .
O2T W2 O1A1 169.9(4) . .
O32 W2 O1A1 85.9(4) . .
O25 W2 O1A1 84.8(4) . .
O28 W2 O1A1 74.5(4) . .
O33 W2 O1A1 72.7(4) . .
O3T W3 O4T2 103.9(5) . .
O3T W3 O6 101.2(4) . .
O4T2 W3 O6 91.7(4) . .
O3T W3 O21 101.0(4) . .
O4T2 W3 O21 87.4(4) . .
O6 W3 O21 157.3(4) . .
O3T W3 O28 96.4(4) . .
O4T2 W3 O28 159.3(4) . .
O6 W3 O28 88.0(4) . .
O21 W3 O28 85.0(4) . .
O3T W3 O1A1 168.6(4) . .
O4T2 W3 O1A1 86.8(4) . .
O6 W3 O1A1 74.2(4) . .
O21 W3 O1A1 83.1(4) . .
O28 W3 O1A1 73.2(4) . .
O3T W3 Na4 96.6(4) . .
O4T2 W3 Na4 42.2(3) . .
O6 W3 Na4 51.9(3) . .
O21 W3 Na4 129.4(3) . .
O28 W3 Na4 139.5(3) . .
O1A1 W3 Na4 88.8(2) . .
O4T W4 O3T1 103.5(4) . .
O4T W4 O29 100.4(4) . .
O3T1 W4 O29 93.9(4) . .
O4T W4 O31 100.8(4) . .
O3T1 W4 O31 88.0(4) . .
O29 W4 O31 157.6(4) . .
O4T W4 O30 97.8(4) . .
O3T1 W4 O30 158.3(4) . .
O29 W4 O30 86.4(4) . .
O31 W4 O30 83.8(4) . .
O4T W4 O2A1 169.7(4) . .
O3T1 W4 O2A1 85.6(4) . .
O29 W4 O2A1 73.9(4) . .
O31 W4 O2A1 84.0(4) . .
O30 W4 O2A1 73.6(4) . .
O4T W4 Na2 96.9(3) . .
O3T1 W4 Na2 38.7(3) . .
O29 W4 Na2 57.2(3) . .
O31 W4 Na2 126.5(3) . .
O30 W4 Na2 142.6(3) . .
O2A1 W4 Na2 87.2(2) . .
O5T W5 O19 105.3(4) . .
O5T W5 O20 100.6(4) . .
O19 W5 O20 95.2(4) . .
O5T W5 O29 99.5(4) . .
O19 W5 O29 91.2(4) . .
O20 W5 O29 156.4(4) . .
O5T W5 O22 94.1(4) . .
O19 W5 O22 160.4(4) . .
O20 W5 O22 84.1(4) . .
O29 W5 O22 82.3(4) . .
O5T W5 O2A1 165.1(4) . .
O19 W5 O2A1 88.3(4) . .
O20 W5 O2A1 84.0(4) . .
O29 W5 O2A1 73.6(4) . .
O22 W5 O2A1 72.1(4) . .
O5T W5 Na2 99.4(3) . .
O19 W5 Na2 35.2(3) . .
O20 W5 Na2 130.1(3) . .
O29 W5 Na2 57.5(3) . .
O22 W5 Na2 139.0(3) . .
O2A1 W5 Na2 88.0(2) . .
O6T W6 O22 101.6(5) . .
O6T W6 O30 99.7(5) . .
O22 W6 O30 91.7(4) . .
O6T W6 O25 98.6(5) . .
O22 W6 O25 159.5(4) . .
O30 W6 O25 88.1(4) . .
O6T W6 O23 100.1(5) . .
O22 W6 O23 89.2(4) . .
O30 W6 O23 159.6(4) . .
O25 W6 O23 84.0(4) . .
O6T W6 O2A1 173.3(4) . .
O22 W6 O2A1 75.0(4) . .
O30 W6 O2A1 74.8(4) . .
O25 W6 O2A1 85.2(4) . .
O23 W6 O2A1 85.8(4) . .
O6T W6 Na5 68.9(4) . .
O22 W6 Na5 36.6(3) . .
O30 W6 Na5 112.4(3) . .
O25 W6 Na5 157.0(3) . .
O23 W6 Na5 79.5(3) . .
O2A1 W6 Na5 109.3(2) . .
O7T W7 O24 103.9(5) . .
O7T W7 O20 100.6(5) . .
O24 W7 O20 94.1(4) . .
O7T W7 O18 99.5(5) . .
O24 W7 O18 94.0(4) . .
O20 W7 O18 155.8(4) . .
O7T W7 O26 94.1(5) . .
O24 W7 O26 162.0(4) . .
O20 W7 O26 82.6(4) . .
O18 W7 O26 82.6(4) . .
O7T W7 O3A1 164.8(4) . .
O24 W7 O3A1 90.2(4) . .
O20 W7 O3A1 83.7(4) . .
O18 W7 O3A1 73.5(4) . .
O26 W7 O3A1 71.9(4) . .
O7T W7 Na3 99.3(4) . .
O24 W7 Na3 36.4(3) . .
O20 W7 Na3 130.0(3) . .
O18 W7 Na3 58.9(3) . .
O26 W7 Na3 140.7(3) . .
O3A1 W7 Na3 88.7(2) . .
O8T W8 O1T2 103.6(5) . .
O8T W8 O21 100.5(4) . .
O1T2 W8 O21 90.2(4) . .
O8T W8 O18 99.8(4) . .
O1T2 W8 O18 91.5(4) . .
O21 W8 O18 158.6(4) . .
O8T W8 O16 97.1(4) . .
O1T2 W8 O16 159.4(4) . .
O21 W8 O16 85.6(4) . .
O18 W8 O16 85.4(4) . .
O8T W8 O3A1 168.3(4) . .
O1T2 W8 O3A1 86.5(4) . .
O21 W8 O3A1 85.3(4) . .
O18 W8 O3A1 73.6(4) . .
O16 W8 O3A1 73.1(4) . .
O8T W8 Na3 98.7(4) . .
O1T2 W8 Na3 36.5(3) . .
O21 W8 Na3 126.4(3) . .
O18 W8 Na3 56.2(3) . .
O16 W8 Na3 140.4(3) . .
O3A1 W8 Na3 85.7(3) . .
O9T W9 O26 101.3(5) . .
O9T W9 O23 101.3(5) . .
O26 W9 O23 92.8(4) . .
O9T W9 O16 99.5(5) . .
O26 W9 O16 90.2(4) . .
O23 W9 O16 158.0(4) . .
O9T W9 O32 99.9(5) . .
O26 W9 O32 158.7(4) . .
O23 W9 O32 84.5(4) . .
O16 W9 O32 84.8(4) . .
O9T W9 O3A1 171.4(4) . .
O26 W9 O3A1 74.6(4) . .
O23 W9 O3A1 86.6(4) . .
O16 W9 O3A1 73.2(4) . .
O32 W9 O3A1 84.2(4) . .
O10T W10 O4T1 102.8(5) . .
O10T W10 O9 100.6(5) . .
O4T1 W10 O9 93.2(5) . .
O10T W10 O8 99.8(5) . .
O4T1 W10 O8 89.2(4) . .
O9 W10 O8 158.4(4) . .
O10T W10 O27 96.5(5) . .
O4T1 W10 O27 160.5(4) . .
O9 W10 O27 85.7(4) . .
O8 W10 O27 85.0(4) . .
O10T W10 O1A2 168.5(4) . .
O4T1 W10 O1A2 87.8(4) . .
O9 W10 O1A2 74.0(4) . .
O8 W10 O1A2 84.7(4) . .
O27 W10 O1A2 73.2(4) . .
O10T W10 Na2 97.7(4) . .
O4T1 W10 Na2 37.9(3) . .
O9 W10 Na2 56.8(3) . .
O8 W10 Na2 126.9(3) . .
O27 W10 Na2 141.7(3) . .
O1A2 W10 Na2 87.9(3) . .
O11T W11 O2 101.8(5) . .
O11T W11 O27 101.1(5) . .
O2 W11 O27 91.3(5) . .
O11T W11 O12 100.7(5) . .
O2 W11 O12 90.9(5) . .
O27 W11 O12 157.2(5) . .
O11T W11 O34 100.2(5) . .
O2 W11 O34 157.9(5) . .
O27 W11 O34 87.0(4) . .
O12 W11 O34 82.5(5) . .
O11T W11 O1A2 173.4(5) . .
O2 W11 O1A2 74.6(4) . .
O27 W11 O1A2 73.7(4) . .
O12 W11 O1A2 85.0(4) . .
O34 W11 O1A2 83.8(4) . .
O12T W12 O10 104.3(6) . .
O12T W12 O1 101.1(6) . .
O10 W12 O1 96.3(5) . .
O12T W12 O9 98.6(5) . .
O10 W12 O9 90.3(5) . .
O1 W12 O9 157.0(5) . .
O12T W12 O2 94.4(5) . .
O10 W12 O2 160.8(5) . .
O1 W12 O2 84.1(5) . .
O9 W12 O2 82.5(4) . .
O12T W12 O1A2 164.4(5) . .
O10 W12 O1A2 88.9(4) . .
O1 W12 O1A2 85.3(4) . .
O9 W12 O1A2 72.8(4) . .
O2 W12 O1A2 71.9(4) . .
O12T W12 Na2 97.9(4) . .
O10 W12 Na2 34.5(4) . .
O1 W12 Na2 130.6(4) . .
O9 W12 Na2 57.2(3) . .
O2 W12 Na2 139.2(3) . .
O1A2 W12 Na2 88.4(3) . .
O12T W12 Na1 89.4(4) . .
O10 W12 Na1 28.1(4) . .
O1 W12 Na1 75.9(4) . .
O9 W12 Na1 116.3(3) . .
O2 W12 Na1 160.1(3) . .
O1A2 W12 Na1 106.0(3) . .
Na2 W12 Na1 59.07(13) . .
O13T W13 O1T1 104.4(5) . .
O13T W13 O8 100.3(5) . .
O1T1 W13 O8 88.9(4) . .
O13T W13 O11 101.1(5) . .
O1T1 W13 O11 89.6(4) . .
O8 W13 O11 158.3(4) . .
O13T W13 O15 97.5(5) . .
O1T1 W13 O15 158.1(4) . .
O8 W13 O15 86.8(4) . .
O11 W13 O15 86.5(4) . .
O13T W13 O2A2 169.5(5) . .
O1T1 W13 O2A2 85.1(4) . .
O8 W13 O2A2 84.2(4) . .
O11 W13 O2A2 74.1(4) . .
O15 W13 O2A2 73.1(4) . .
O13T W13 Na4 96.0(4) . .
O1T1 W13 Na4 41.0(3) . .
O8 W13 Na4 129.8(3) . .
O11 W13 Na4 51.2(3) . .
O15 W13 Na4 137.4(3) . .
O2A2 W13 Na4 88.2(3) . .
O13T W13 Na10 40.8(5) . 1_545
O1T1 W13 Na10 130.5(4) . 1_545
O8 W13 Na10 71.5(4) . 1_545
O11 W13 Na10 124.3(4) . 1_545
O15 W13 Na10 67.9(4) . 1_545
O2A2 W13 Na10 134.6(4) . 1_545
Na4 W13 Na10 136.7(3) . 1_545
O14T W14 O3T2 104.6(5) . .
O14T W14 O14 101.6(5) . .
O3T2 W14 O14 89.6(5) . .
O14T W14 O11 98.9(5) . .
O3T2 W14 O11 90.4(4) . .
O14 W14 O11 158.8(4) . .
O14T W14 O13 97.3(5) . .
O3T2 W14 O13 158.1(5) . .
O14 W14 O13 87.1(4) . .
O11 W14 O13 85.1(4) . .
O14T W14 O2A2 167.6(5) . .
O3T2 W14 O2A2 85.8(4) . .
O14 W14 O2A2 85.0(4) . .
O11 W14 O2A2 73.9(4) . .
O13 W14 O2A2 72.4(4) . .
O14T W14 Na4 94.6(4) . .
O3T2 W14 Na4 41.4(3) . .
O14 W14 Na4 131.0(3) . .
O11 W14 Na4 51.6(3) . .
O13 W14 Na4 136.4(3) . .
O2A2 W14 Na4 88.7(3) . .
O14T W14 Na11 54.6(6) . .
O3T2 W14 Na11 101.6(5) . .
O14 W14 Na11 155.5(5) . .
O11 W14 Na11 44.3(5) . .
O13 W14 Na11 90.0(5) . .
O2A2 W14 Na11 117.3(5) . .
Na4 W14 Na11 63.9(4) . .
O15T W15 O4 102.3(5) . .
O15T W15 O34 101.7(5) . .
O4 W15 O34 88.1(5) . .
O15T W15 O13 99.3(5) . .
O4 W15 O13 89.4(5) . .
O34 W15 O13 158.9(5) . .
O15T W15 O15 98.4(5) . .
O4 W15 O15 159.3(5) . .
O34 W15 O15 88.6(5) . .
O13 W15 O15 86.4(4) . .
O15T W15 O2A2 169.3(5) . .
O4 W15 O2A2 85.6(4) . .
O34 W15 O2A2 85.6(4) . .
O13 W15 O2A2 73.3(4) . .
O15 W15 O2A2 73.7(4) . .
O16T W16 O2T2 103.3(5) . .
O16T W16 O7 100.3(5) . .
O2T2 W16 O7 93.4(5) . .
O16T W16 O14 100.1(5) . .
O2T2 W16 O14 89.1(4) . .
O7 W16 O14 158.3(5) . .
O16T W16 O5 98.4(5) . .
O2T2 W16 O5 158.1(4) . .
O7 W16 O5 85.8(5) . .
O14 W16 O5 84.0(4) . .
O16T W16 O3A2 169.8(5) . .
O2T2 W16 O3A2 85.9(4) . .
O7 W16 O3A2 74.2(4) . .
O14 W16 O3A2 84.5(4) . .
O5 W16 O3A2 72.9(4) . .
O16T W16 Na3 97.8(4) . .
O2T2 W16 Na3 37.4(3) . .
O7 W16 Na3 57.5(3) . .
O14 W16 Na3 126.3(3) . .
O5 W16 Na3 142.0(3) . .
O3A2 W16 Na3 86.6(3) . .
O17 W17 O17T 104.8(5) . .
O17 W17 O1 94.7(5) . .
O17T W17 O1 101.3(5) . .
O17 W17 O7 92.9(5) . .
O17T W17 O7 98.2(5) . .
O1 W17 O7 156.5(5) . .
O17 W17 O3 159.9(5) . .
O17T W17 O3 95.1(5) . .
O1 W17 O3 83.8(5) . .
O7 W17 O3 81.5(5) . .
O17 W17 O3A2 88.3(4) . .
O17T W17 O3A2 164.8(5) . .
O1 W17 O3A2 84.9(4) . .
O7 W17 O3A2 73.1(4) . .
O3 W17 O3A2 71.6(4) . .
O17 W17 Na3 35.0(4) . .
O17T W17 Na3 97.6(4) . .
O1 W17 Na3 129.5(4) . .
O7 W17 Na3 59.6(3) . .
O3 W17 Na3 140.4(3) . .
O3A2 W17 Na3 88.8(3) . .
O18T W18 O3 100.7(6) . .
O18T W18 O12 101.6(5) . .
O3 W18 O12 92.2(5) . .
O18T W18 O5 99.7(5) . .
O3 W18 O5 90.8(5) . .
O12 W18 O5 157.5(5) . .
O18T W18 O4 100.2(5) . .
O3 W18 O4 159.1(5) . .
O12 W18 O4 83.0(5) . .
O5 W18 O4 86.4(5) . .
O18T W18 O3A2 172.0(5) . .
O3 W18 O3A2 75.4(4) . .
O12 W18 O3A2 85.6(4) . .
O5 W18 O3A2 73.6(4) . .
O4 W18 O3A2 84.0(4) . .
O1A1 As1 O2A1 97.7(4) . .
O1A1 As1 O3A1 96.8(4) . .
O2A1 As1 O3A1 97.4(4) . .
O2A2 As2 O3A2 97.0(5) . .
O2A2 As2 O1A2 97.2(5) . .
O3A2 As2 O1A2 96.8(5) . .
W12 O1 W17 141.6(7) . .
W11 O2 W12 120.1(6) . .
W18 O3 W17 119.1(6) . .
W15 O4 W18 150.9(6) . .
W18 O5 W16 120.8(6) . .
W3 O6 W1 120.2(5) . .
W3 O6 Na4 95.1(4) . .
W1 O6 Na4 95.2(4) . .
W16 O7 W17 119.9(6) . .
W13 O8 W10 148.1(6) . .
W10 O9 W12 119.5(6) . .
W12 O10 Na1 130.9(6) . .
W12 O10 Na2 121.3(6) . .
Na1 O10 Na2 100.1(5) . .
W13 O11 W14 119.7(5) . .
W13 O11 Na11 135.9(8) . .
W14 O11 Na11 103.5(7) . .
W13 O11 Na4 95.5(4) . .
W14 O11 Na4 94.6(4) . .
Na11 O11 Na4 89.3(7) . .
W18 O12 W11 155.4(6) . .
W15 O13 W14 121.3(6) . .
W14 O14 W16 146.5(6) . .
W15 O15 W13 120.6(5) . .
W9 O16 W8 120.8(5) . .
W17 O17 Na1 130.9(6) . .
W17 O17 Na3 119.9(5) . .
Na1 O17 Na3 100.3(5) . .
W8 O18 W7 119.6(5) . .
W8 O18 Na14 120.3(7) . 2_576
W7 O18 Na14 115.6(7) . 2_576
W5 O19 Na1 132.9(5) . .
W5 O19 Na2 119.8(5) . .
Na1 O19 Na2 99.5(4) . .
W5 O20 W7 142.1(5) . .
W8 O21 W3 148.1(6) . .
W6 O22 W5 119.2(5) . .
W6 O22 Na5 116.4(5) . .
W5 O22 Na5 121.4(5) . .
W9 O23 W6 152.7(6) . .
W7 O24 Na1 134.9(6) . .
W7 O24 Na3 117.8(5) . .
Na1 O24 Na3 100.3(4) . .
W2 O25 W6 150.8(6) . .
W9 O26 W7 120.3(5) . .
W11 O27 W10 120.9(5) . .
W2 O28 W3 120.1(5) . .
W4 O29 W5 120.0(5) . .
W6 O30 W4 120.1(5) . .
W1 O31 W4 148.5(5) . .
W2 O32 W9 149.8(6) . .
W2 O33 W1 121.7(5) . .
W15 O34 W11 151.3(6) . .
As1 O1A1 W1 116.7(4) . .
As1 O1A1 W2 134.6(5) . .
W1 O1A1 W2 92.8(3) . .
As1 O1A1 W3 118.6(4) . .
W1 O1A1 W3 91.9(3) . .
W2 O1A1 W3 92.1(3) . .
As2 O1A2 W12 116.6(5) . .
As2 O1A2 W10 117.6(5) . .
W12 O1A2 W10 93.1(4) . .
As2 O1A2 W11 134.5(5) . .
W12 O1A2 W11 93.4(4) . .
W10 O1A2 W11 92.1(4) . .
As1 O2A1 W5 117.6(4) . .
As1 O2A1 W4 118.4(4) . .
W5 O2A1 W4 91.8(3) . .
As1 O2A1 W6 134.1(5) . .
W5 O2A1 W6 93.6(3) . .
W4 O2A1 W6 91.3(3) . .
As2 O2A2 W14 117.3(5) . .
As2 O2A2 W15 134.1(5) . .
W14 O2A2 W15 92.9(4) . .
As2 O2A2 W13 117.8(5) . .
W14 O2A2 W13 92.3(4) . .
W15 O2A2 W13 92.6(4) . .
As1 O3A1 W7 117.0(5) . .
As1 O3A1 W8 117.5(4) . .
W7 O3A1 W8 92.6(3) . .
As1 O3A1 W9 134.1(5) . .
W7 O3A1 W9 93.3(3) . .
W8 O3A1 W9 92.8(3) . .
As2 O3A2 W17 116.2(5) . .
As2 O3A2 W16 117.3(5) . .
W17 O3A2 W16 91.9(4) . .
As2 O3A2 W18 135.0(5) . .
W17 O3A2 W18 93.9(4) . .
W16 O3A2 W18 92.5(3) . .
W1 O1T Na15 121.4(7) . .
W2 O2T Na8 147.5(6) . .
W3 O3T Na7 154.3(6) . .
W4 O4T Na6 151.9(6) . 2_575
W5 O5T Na6 135.8(5) . .
W6 O6T Na13 155.4(8) . .
W8 O8T Na14 144.8(8) . .
W11 O11T Na8 135.1(7) . 1_445
W13 O1T1 Ti1 140.4(6) . .
W13 O1T1 Na4 109.4(5) . .
Ti1 O1T1 Na4 103.8(5) . .
W12 O12T Na15 148.3(8) . 1_455
W8 O1T2 Ti2 139.1(6) . .
W8 O1T2 Na3 116.9(5) . .
Ti2 O1T2 Na3 100.6(4) . .
W13 O13T Na10 113.7(7) . 1_545
W13 O13T Na12 120.5(7) . .
Na10 O13T Na12 106.2(7) 1_545 .
W14 O14T Na11 96.9(7) . .
W16 O16T Na9 127.1(7) . .
W18 O18T Na16 151.6(9) . 2_566
W1 O2T1 Ti1 137.7(5) . .
W1 O2T1 Na4 110.6(5) . .
Ti1 O2T1 Na4 104.2(4) . .
W16 O2T2 Ti2 139.1(6) . .
W16 O2T2 Na3 115.4(5) . .
Ti2 O2T2 Na3 100.7(4) . .
W4 O3T1 Ti1 140.2(5) . .
W4 O3T1 Na2 113.4(4) . .
Ti1 O3T1 Na2 102.6(4) . .
W14 O3T2 Ti2 139.2(6) . .
W14 O3T2 Na4 108.9(5) . .
Ti2 O3T2 Na4 105.6(5) . .
W10 O4T1 Ti1 141.2(5) . .
W10 O4T1 Na2 115.2(5) . .
Ti1 O4T1 Na2 101.0(4) . .
W3 O4T2 Ti2 142.7(6) . .
W3 O4T2 Na4 107.7(5) . .
Ti2 O4T2 Na4 105.1(4) . .
Ti1 O5T1 Na12 125.4(8) . .
Ti1 O5T1 Na15 116.8(8) . .
Na12 O5T1 Na15 29.4(7) . .
Ti2 O5T2 Na9 134.3(7) . .
O10 Na1 O24 125.2(5) . .
O10 Na1 O17 75.7(4) . .
O24 Na1 O17 79.3(4) . .
O10 Na1 O19 80.7(4) . .
O24 Na1 O19 74.7(4) . .
O17 Na1 O19 124.3(4) . .
O10 Na1 O3W 132.1(5) . .
O24 Na1 O3W 92.8(4) . .
O17 Na1 O3W 85.7(4) . .
O19 Na1 O3W 143.0(5) . .
O10 Na1 O6W 89.2(4) . .
O24 Na1 O6W 133.9(5) . .
O17 Na1 O6W 144.4(5) . .
O19 Na1 O6W 83.4(4) . .
O3W Na1 O6W 80.9(4) . .
O10 Na1 Na3 107.2(4) . .
O24 Na1 Na3 40.3(3) . .
O17 Na1 Na3 39.9(3) . .
O19 Na1 Na3 106.3(3) . .
O3W Na1 Na3 82.4(3) . .
O6W Na1 Na3 161.9(4) . .
O10 Na1 Na2 41.3(3) . .
O24 Na1 Na2 107.1(3) . .
O17 Na1 Na2 107.9(3) . .
O19 Na1 Na2 40.5(3) . .
O3W Na1 Na2 157.5(4) . .
O6W Na1 Na2 77.7(3) . .
Na3 Na1 Na2 119.7(2) . .
O10 Na1 W12 21.0(3) . .
O24 Na1 W12 138.7(3) . .
O17 Na1 W12 70.0(3) . .
O19 Na1 W12 100.4(3) . .
O3W Na1 W12 111.1(4) . .
O6W Na1 W12 84.4(3) . .
Na3 Na1 W12 108.15(19) . .
Na2 Na1 W12 59.99(13) . .
O10 Na1 Na6 116.2(4) . .
O24 Na1 Na6 102.1(3) . .
O17 Na1 Na6 161.8(4) . .
O19 Na1 Na6 72.9(3) . .
O3W Na1 Na6 76.2(3) . .
O6W Na1 Na6 32.0(3) . .
Na3 Na1 Na6 135.5(2) . .
Na2 Na1 Na6 89.16(18) . .
W12 Na1 Na6 115.80(19) . .
O19 Na2 O1W 84.1(4) . .
O19 Na2 O10 77.6(4) . .
O1W Na2 O10 94.1(4) . .
O19 Na2 O3T1 80.7(4) . .
O1W Na2 O3T1 136.3(4) . .
O10 Na2 O3T1 121.8(4) . .
O19 Na2 O2W 137.5(4) . .
O1W Na2 O2W 78.8(4) . .
O10 Na2 O2W 141.8(5) . .
O3T1 Na2 O2W 85.3(4) . .
O19 Na2 O4T1 122.5(4) . .
O1W Na2 O4T1 149.8(4) . .
O10 Na2 O4T1 79.9(4) . .
O3T1 Na2 O4T1 68.0(3) . .
O2W Na2 O4T1 87.7(4) . .
O19 Na2 Ti1 101.4(3) . .
O1W Na2 Ti1 164.9(4) . .
O10 Na2 Ti1 100.8(3) . .
O3T1 Na2 Ti1 33.8(2) . .
O2W Na2 Ti1 87.8(3) . .
O4T1 Na2 Ti1 34.2(2) . .
O19 Na2 W5 25.0(2) . .
O1W Na2 W5 75.7(3) . .
O10 Na2 W5 101.6(3) . .
O3T1 Na2 W5 73.4(3) . .
O2W Na2 W5 112.5(3) . .
O4T1 Na2 W5 134.4(3) . .
Ti1 Na2 W5 103.44(16) . .
O19 Na2 W4 72.6(3) . .
O1W Na2 W4 108.4(3) . .
O10 Na2 W4 140.0(3) . .
O3T1 Na2 W4 27.9(2) . .
O2W Na2 W4 76.4(3) . .
O4T1 Na2 W4 94.2(3) . .
Ti1 Na2 W4 60.94(11) . .
W5 Na2 W4 55.51(9) . .
O19 Na2 Na1 40.0(3) . .
O1W Na2 Na1 82.0(3) . .
O10 Na2 Na1 38.7(3) . .
O3T1 Na2 Na1 109.7(3) . .
O2W Na2 Na1 160.8(4) . .
O4T1 Na2 Na1 108.8(3) . .
Ti1 Na2 Na1 111.37(19) . .
W5 Na2 Na1 63.04(13) . .
W4 Na2 Na1 111.07(18) . .
O19 Na2 W12 100.8(3) . .
O1W Na2 W12 89.9(3) . .
O10 Na2 W12 24.2(3) . .
O3T1 Na2 W12 133.1(3) . .
O2W Na2 W12 117.7(3) . .
O4T1 Na2 W12 72.5(3) . .
Ti1 Na2 W12 102.62(15) . .
W5 Na2 W12 123.51(16) . .
W4 Na2 W12 159.27(18) . .
Na1 Na2 W12 60.95(13) . .
O19 Na2 W10 138.8(3) . .
O1W Na2 W10 123.4(3) . .
O10 Na2 W10 71.0(3) . .
O3T1 Na2 W10 93.7(3) . .
O2W Na2 W10 81.7(3) . .
O4T1 Na2 W10 26.9(2) . .
Ti1 Na2 W10 60.57(10) . .
W5 Na2 W10 159.20(18) . .
W4 Na2 W10 117.66(16) . .
Na1 Na2 W10 108.36(18) . .
W12 Na2 W10 54.64(9) . .
O17 Na3 O13W 136.4(6) . .
O17 Na3 O24 78.3(4) . .
O13W Na3 O24 140.3(6) . .
O17 Na3 O9W 87.9(5) . .
O13W Na3 O9W 79.9(6) . .
O24 Na3 O9W 83.8(5) . .
O17 Na3 O1T2 124.6(4) . .
O13W Na3 O1T2 87.5(5) . .
O24 Na3 O1T2 82.8(4) . .
O9W Na3 O1T2 140.9(5) . .
O17 Na3 O2T2 80.3(4) . .
O13W Na3 O2T2 86.4(5) . .
O24 Na3 O2T2 124.7(4) . .
O9W Na3 O2T2 145.2(5) . .
O1T2 Na3 O2T2 69.2(4) . .
O17 Na3 Na14 139.4(6) . 2_576
O13W Na3 Na14 50.7(6) . 2_576
O24 Na3 Na14 91.2(5) . 2_576
O9W Na3 Na14 51.7(6) . 2_576
O1T2 Na3 Na14 92.0(5) . 2_576
O2T2 Na3 Na14 134.6(5) . 2_576
O17 Na3 Ti2 102.8(3) . .
O13W Na3 Ti2 87.6(4) . .
O24 Na3 Ti2 104.8(3) . .
O9W Na3 Ti2 167.3(4) . .
O1T2 Na3 Ti2 34.9(3) . .
O2T2 Na3 Ti2 34.3(3) . .
Na14 Na3 Ti2 117.8(5) 2_576 .
O17 Na3 W7 103.3(3) . .
O13W Na3 W7 114.8(5) . .
O24 Na3 W7 25.8(3) . .
O9W Na3 W7 78.5(4) . .
O1T2 Na3 W7 73.5(3) . .
O2T2 Na3 W7 135.9(3) . .
Na14 Na3 W7 67.9(4) 2_576 .
Ti2 Na3 W7 105.05(17) . .
O17 Na3 W17 25.1(3) . .
O13W Na3 W17 111.3(4) . .
O24 Na3 W17 102.1(3) . .
O9W Na3 W17 82.6(4) . .
O1T2 Na3 W17 136.3(3) . .
O2T2 Na3 W17 72.9(3) . .
Na14 Na3 W17 130.8(5) 2_576 .
Ti2 Na3 W17 104.30(17) . .
W7 Na3 W17 125.52(18) . .
O17 Na3 Na1 39.8(3) . .
O13W Na3 Na1 157.8(5) . .
O24 Na3 Na1 39.4(3) . .
O9W Na3 Na1 78.2(4) . .
O1T2 Na3 Na1 111.8(3) . .
O2T2 Na3 Na1 110.2(3) . .
Na14 Na3 Na1 115.1(5) 2_576 .
Ti2 Na3 Na1 114.4(2) . .
W7 Na3 Na1 63.57(14) . .
W17 Na3 Na1 62.70(14) . .
O17 Na3 W16 71.9(3) . .
O13W Na3 W16 77.5(4) . .
O24 Na3 W16 141.5(3) . .
O9W Na3 W16 118.1(4) . .
O1T2 Na3 W16 94.5(3) . .
O2T2 Na3 W16 27.1(3) . .
Na14 Na3 W16 127.4(5) 2_576 .
Ti2 Na3 W16 60.46(11) . .
W7 Na3 W16 161.79(19) . .
W17 Na3 W16 55.02(10) . .
Na1 Na3 W16 110.5(2) . .
O10W Na4 O2T1 148.8(5) . .
O10W Na4 O8W 85.8(6) . .
O2T1 Na4 O8W 85.5(5) . .
O10W Na4 O1T1 143.6(5) . .
O2T1 Na4 O1T1 66.2(4) . .
O8W Na4 O1T1 89.5(5) . .
O10W Na4 O3T2 87.4(5) . .
O2T1 Na4 O3T2 113.3(4) . .
O8W Na4 O3T2 151.3(5) . .
O1T1 Na4 O3T2 79.6(4) . .
O10W Na4 O4T2 88.8(5) . .
O2T1 Na4 O4T2 80.1(4) . .
O8W Na4 O4T2 142.5(5) . .
O1T1 Na4 O4T2 115.2(4) . .
O3T2 Na4 O4T2 65.0(4) . .
O10W Na4 O11 82.7(5) . .
O2T1 Na4 O11 127.2(4) . .
O8W Na4 O11 89.6(5) . .
O1T1 Na4 O11 61.2(3) . .
O3T2 Na4 O11 61.9(4) . .
O4T2 Na4 O11 126.5(4) . .
O10W Na4 O6 87.8(5) . .
O2T1 Na4 O6 61.2(3) . .
O8W Na4 O6 81.0(4) . .
O1T1 Na4 O6 127.1(4) . .
O3T2 Na4 O6 126.6(4) . .
O4T2 Na4 O6 61.8(3) . .
O11 Na4 O6 167.0(4) . .
O10W Na4 Ti1 171.3(5) . .
O2T1 Na4 Ti1 33.1(2) . .
O8W Na4 Ti1 86.1(4) . .
O1T1 Na4 Ti1 33.1(3) . .
O3T2 Na4 Ti1 98.2(3) . .
O4T2 Na4 Ti1 99.5(3) . .
O11 Na4 Ti1 94.1(3) . .
O6 Na4 Ti1 94.1(3) . .
O10W Na4 W3 81.2(4) . .
O2T1 Na4 W3 74.6(3) . .
O8W Na4 W3 112.6(4) . .
O1T1 Na4 W3 133.1(3) . .
O3T2 Na4 W3 93.8(3) . .
O4T2 Na4 W3 30.1(2) . .
O11 Na4 W3 151.4(3) . .
O6 Na4 W3 33.0(2) . .
Ti1 Na4 W3 104.89(15) . .
O10W Na4 W14 77.0(4) . .
O2T1 Na4 W14 132.2(3) . .
O8W Na4 W14 121.8(4) . .
O1T1 Na4 W14 75.0(3) . .
O3T2 Na4 W14 29.7(2) . .
O4T2 Na4 W14 92.8(3) . .
O11 Na4 W14 33.8(2) . .
O6 Na4 W14 150.8(3) . .
Ti1 Na4 W14 104.73(16) . .
W3 Na4 W14 118.74(17) . .
O10W Na4 W13 114.2(4) . .
O2T1 Na4 W13 94.2(3) . .
O8W Na4 W13 82.1(4) . .
O1T1 Na4 W13 29.5(2) . .
O3T2 Na4 W13 75.3(3) . .
O4T2 Na4 W13 133.0(3) . .
O11 Na4 W13 33.2(2) . .
O6 Na4 W13 151.1(3) . .
Ti1 Na4 W13 61.39(11) . .
W3 Na4 W13 160.15(19) . .
W14 Na4 W13 57.28(9) . .
O14W Na5 O11W 91.0(6) . .
O14W Na5 O4W 93.5(5) . .
O11W Na5 O4W 168.4(6) . .
O14W Na5 O22 169.5(6) . .
O11W Na5 O22 88.9(5) . .
O4W Na5 O22 84.7(4) . .
O14W Na5 O2W 100.3(5) . 2_575
O11W Na5 O2W 85.4(5) . 2_575
O4W Na5 O2W 104.3(5) . 2_575
O22 Na5 O2W 90.2(4) . 2_575
O14W Na5 O22W 76.3(6) . .
O11W Na5 O22W 88.4(6) . .
O4W Na5 O22W 82.3(5) . .
O22 Na5 O22W 93.2(5) . .
O2W Na5 O22W 172.9(5) 2_575 .
O14W Na5 Na10 51.3(5) . .
O11W Na5 Na10 54.8(5) . .
O4W Na5 Na10 121.2(5) . .
O22 Na5 Na10 121.3(5) . .
O2W Na5 Na10 124.9(5) 2_575 .
O22W Na5 Na10 48.1(5) . .
O14W Na5 W6 143.4(5) . .
O11W Na5 W6 76.1(4) . .
O4W Na5 W6 94.0(4) . .
O22 Na5 W6 27.1(3) . .
O2W Na5 W6 112.4(3) 2_575 .
O22W Na5 W6 69.3(4) . .
Na10 Na5 W6 94.9(4) . .
O16W Na6 O5W 101.7(6) . .
O16W Na6 O5T 156.8(6) . .
O5W Na6 O5T 101.2(4) . .
O16W Na6 O6W 99.6(6) . .
O5W Na6 O6W 83.8(5) . .
O5T Na6 O6W 86.7(4) . .
O16W Na6 O15W 94.0(7) . .
O5W Na6 O15W 75.2(5) . .
O5T Na6 O15W 88.0(5) . .
O6W Na6 O15W 156.9(6) . .
O16W Na6 O4T 72.6(6) . 2_575
O5W Na6 O4T 169.3(5) . 2_575
O5T Na6 O4T 84.1(4) . 2_575
O6W Na6 O4T 105.9(5) . 2_575
O15W Na6 O4T 95.8(5) . 2_575
O16W Na6 Na1 123.1(5) . .
O5W Na6 Na1 59.3(3) . .
O5T Na6 Na1 72.9(3) . .
O6W Na6 Na1 32.8(3) . .
O15W Na6 Na1 124.6(5) . .
O4T Na6 Na1 131.4(4) 2_575 .
O3T Na7 O7W 173.5(6) . .
O3T Na7 O17W 84.2(5) . .
O7W Na7 O17W 93.8(6) . .
O3T Na7 O18W 88.6(5) . .
O7W Na7 O18W 94.1(6) . .
O17W Na7 O18W 170.1(7) . .
O3T Na7 O19W 81.0(6) . .
O7W Na7 O19W 92.8(7) . .
O17W Na7 O19W 86.3(7) . .
O18W Na7 O19W 99.2(7) . .
O3T Na7 O18W 90.1(5) . 2_676
O7W Na7 O18W 96.3(6) . 2_676
O17W Na7 O18W 96.9(6) . 2_676
O18W Na7 O18W 76.3(6) . 2_676
O19W Na7 O18W 170.2(7) . 2_676
O3T Na7 Na7 89.2(4) . 2_676
O7W Na7 Na7 96.6(5) . 2_676
O17W Na7 Na7 134.0(6) . 2_676
O18W Na7 Na7 38.9(4) . 2_676
O19W Na7 Na7 137.5(6) . 2_676
O18W Na7 Na7 37.5(4) 2_676 2_676
O29W Na8 O30W 104.0(11) . .
O29W Na8 O15W 171.5(10) . 1_655
O30W Na8 O15W 81.1(9) . 1_655
O29W Na8 O2T 88.5(8) . .
O30W Na8 O2T 90.7(9) . .
O15W Na8 O2T 98.3(6) 1_655 .
O29W Na8 O28W 90.1(11) . .
O30W Na8 O28W 164.0(12) . .
O15W Na8 O28W 85.9(10) 1_655 .
O2T Na8 O28W 82.0(9) . .
O29W Na8 O11T 83.8(8) . 1_665
O30W Na8 O11T 81.9(9) . 1_665
O15W Na8 O11T 90.3(6) 1_655 1_665
O2T Na8 O11T 167.7(6) . 1_665
O28W Na8 O11T 107.6(9) . 1_665
O29W Na8 Na13 82.6(8) . .
O30W Na8 Na13 24.4(8) . .
O15W Na8 Na13 100.7(6) 1_655 .
O2T Na8 Na13 102.0(5) . .
O28W Na8 Na13 171.6(9) . .
O11T Na8 Na13 67.6(5) 1_665 .
O27W Na9 O26W 165.1(12) . .
O27W Na9 O12W 87.7(9) . .
O26W Na9 O12W 105.6(9) . .
O27W Na9 O5T2 85.3(9) . .
O26W Na9 O5T2 83.4(8) . .
O12W Na9 O5T2 163.8(8) . .
O27W Na9 O31W 97.8(12) . .
O26W Na9 O31W 74.7(11) . .
O12W Na9 O31W 94.8(10) . .
O5T2 Na9 O31W 100.7(10) . .
O27W Na9 O16T 107.0(9) . .
O26W Na9 O16T 83.2(8) . .
O12W Na9 O16T 76.7(6) . .
O5T2 Na9 O16T 91.4(6) . .
O31W Na9 O16T 153.2(10) . .
O27W Na9 Na16 129.7(10) . .
O26W Na9 Na16 38.5(8) . .
O12W Na9 Na16 114.3(7) . .
O5T2 Na9 Na16 81.3(6) . .
O31W Na9 Na16 39.2(9) . .
O16T Na9 Na16 121.5(7) . .
O27W Na9 Na14 1.2(8) . .
O26W Na9 Na14 165.5(9) . .
O12W Na9 Na14 86.8(7) . .
O5T2 Na9 Na14 86.4(6) . .
O31W Na9 Na14 97.2(10) . .
O16T Na9 Na14 107.5(6) . .
Na16 Na9 Na14 129.5(7) . .
O35W Na10 O23W 97(2) . 2_676
O35W Na10 O22W 102(2) . .
O23W Na10 O22W 159.8(10) 2_676 .
O35W Na10 O14W 156(2) . .
O23W Na10 O14W 87.3(8) 2_676 .
O22W Na10 O14W 77.2(7) . .
O35W Na10 O13T 99(2) . 1_565
O23W Na10 O13T 84.5(8) 2_676 1_565
O22W Na10 O13T 87.1(7) . 1_565
O14W Na10 O13T 105.1(8) . 1_565
O35W Na10 O11W 78(2) . .
O23W Na10 O11W 103.1(8) 2_676 .
O22W Na10 O11W 86.2(7) . .
O14W Na10 O11W 77.4(7) . .
O13T Na10 O11W 172.2(9) 1_565 .
O35W Na10 Na5 115(2) . .
O23W Na10 Na5 119.9(8) 2_676 .
O22W Na10 Na5 55.6(5) . .
O14W Na10 Na5 44.6(5) . .
O13T Na10 Na5 133.0(7) 1_565 .
O11W Na10 Na5 44.4(4) . .
O35W Na10 Na13 24(2) . .
O23W Na10 Na13 121.3(8) 2_676 .
O22W Na10 Na13 78.7(7) . .
O14W Na10 Na13 140.0(8) . .
O13T Na10 Na13 105.0(7) 1_565 .
O11W Na10 Na13 69.6(6) . .
Na5 Na10 Na13 95.4(6) . .
O35W Na10 W13 125(2) . 1_565
O23W Na10 W13 84.9(7) 2_676 1_565
O22W Na10 W13 79.7(6) . 1_565
O14W Na10 W13 79.6(6) . 1_565
O13T Na10 W13 25.6(3) 1_565 1_565
O11W Na10 W13 155.2(7) . 1_565
Na5 Na10 W13 111.2(5) . 1_565
Na13 Na10 W13 126.4(6) . 1_565
O24W Na11 O11 98.7(10) . .
O24W Na11 O10W 100.9(10) . .
O11 Na11 O10W 81.1(8) . .
O24W Na11 O14T 157.5(12) . .
O11 Na11 O14T 60.7(6) . .
O10W Na11 O14T 68.7(7) . .
O24W Na11 W14 130.5(10) . .
O11 Na11 W14 32.2(4) . .
O10W Na11 W14 72.6(7) . .
O14T Na11 W14 28.5(3) . .
O24W Na11 Na4 86.3(8) . .
O11 Na11 Na4 47.5(5) . .
O10W Na11 Na4 39.2(5) . .
O14T Na11 Na4 73.1(6) . .
W14 Na11 Na4 57.3(4) . .
Na15 Na12 O5T1 83.4(15) . .
Na15 Na12 O34W 53.9(15) . 1_655
O5T1 Na12 O34W 94.6(10) . 1_655
Na15 Na12 O13T 129.6(17) . .
O5T1 Na12 O13T 93.2(8) . .
O34W Na12 O13T 171.9(12) 1_655 .
Na15 Na12 O8W 53.8(13) . .
O5T1 Na12 O8W 97.8(9) . .
O34W Na12 O8W 104.0(10) 1_655 .
O13T Na12 O8W 77.2(7) . .
Na15 Na12 Ti1 81.0(14) . .
O5T1 Na12 Ti1 22.0(4) . .
O34W Na12 Ti1 109.7(9) 1_655 .
O13T Na12 Ti1 78.4(6) . .
O8W Na12 Ti1 78.8(6) . .
Na15 Na12 Na13 89.0(15) . 2_675
O5T1 Na12 Na13 96.9(8) . 2_675
O34W Na12 Na13 35.3(8) 1_655 2_675
O13T Na12 Na13 141.0(8) . 2_675
O8W Na12 Na13 137.7(9) . 2_675
Ti1 Na12 Na13 118.5(7) . 2_675
O35W Na13 O30W 168(2) . .
O35W Na13 O34W 94(2) . 2_575
O30W Na13 O34W 97.1(14) . 2_575
O35W Na13 O6T 94(2) . .
O30W Na13 O6T 86.1(12) . .
O34W Na13 O6T 83.8(11) 2_575 .
O35W Na13 Na10 22.3(18) . .
O30W Na13 Na10 150.8(12) . .
O34W Na13 Na10 100.9(11) 2_575 .
O6T Na13 Na10 73.3(6) . .
O35W Na13 Na12 88.8(19) . 2_675
O30W Na13 Na12 100.7(11) . 2_675
O34W Na13 Na12 43.3(9) 2_575 2_675
O6T Na13 Na12 127.0(8) . 2_675
Na10 Na13 Na12 108.3(7) . 2_675
O35W Na13 Na8 141(2) . .
O30W Na13 Na8 27.5(9) . .
O34W Na13 Na8 123.8(11) 2_575 .
O6T Na13 Na8 95.7(7) . .
Na10 Na13 Na8 132.9(7) . .
Na12 Na13 Na8 114.3(6) 2_675 .
O35W Na13 Na15 92.8(19) . 2_675
O30W Na13 Na15 98.3(11) . 2_675
O34W Na13 Na15 25.1(9) 2_575 2_675
O6T Na13 Na15 108.9(8) . 2_675
Na10 Na13 Na15 107.8(7) . 2_675
Na12 Na13 Na15 18.3(5) 2_675 2_675
Na8 Na13 Na15 119.0(6) . 2_675
O27W Na14 O8T 94.3(15) . .
O27W Na14 O18 94.2(15) . 2_576
O8T Na14 O18 163.2(11) . 2_576
O27W Na14 O13W 161.8(18) . 2_576
O8T Na14 O13W 72.7(8) . 2_576
O18 Na14 O13W 95.5(9) 2_576 2_576
O27W Na14 O9W 118.1(16) . 2_576
O8T Na14 O9W 93.2(9) . 2_576
O18 Na14 O9W 95.5(9) 2_576 2_576
O13W Na14 O9W 76.3(8) 2_576 2_576
O27W Na14 O13W 65.4(14) . .
O8T Na14 O13W 83.9(8) . .
O18 Na14 O13W 86.5(8) 2_576 .
O13W Na14 O13W 99.8(9) 2_576 .
O9W Na14 O13W 175.7(11) 2_576 .
O27W Na14 Na3 149.5(16) . 2_576
O8T Na14 Na3 112.4(9) . 2_576
O18 Na14 Na3 64.2(6) 2_576 2_576
O13W Na14 Na3 48.3(6) 2_576 2_576
O9W Na14 Na3 48.9(5) 2_576 2_576
O13W Na14 Na3 129.5(9) . 2_576
O27W Na14 Na14 109.0(17) . 2_576
O8T Na14 Na14 72.6(8) . 2_576
O18 Na14 Na14 90.9(10) 2_576 2_576
O13W Na14 Na14 55.4(7) 2_576 2_576
O9W Na14 Na14 131.7(12) 2_576 2_576
O13W Na14 Na14 44.3(6) . 2_576
Na3 Na14 Na14 93.4(9) 2_576 2_576
O27W Na14 Na9 1.8(12) . .
O8T Na14 Na9 95.9(8) . .
O18 Na14 Na9 92.9(7) 2_576 .
O13W Na14 Na9 163.5(10) 2_576 .
O9W Na14 Na9 117.1(9) 2_576 .
O13W Na14 Na9 66.5(6) . .
Na3 Na14 Na9 147.7(8) 2_576 .
Na14 Na14 Na9 110.3(10) 2_576 .
Na12 Na15 O34W 98.5(18) . 1_655
Na12 Na15 O8W 98.9(16) . .
O34W Na15 O8W 149.4(14) 1_655 .
Na12 Na15 O1T 159.5(18) . .
O34W Na15 O1T 92.3(12) 1_655 .
O8W Na15 O1T 79.6(8) . .
Na12 Na15 O5T1 67.2(14) . .
O34W Na15 O5T1 103.0(12) 1_655 .
O8W Na15 O5T1 106.9(10) . .
O1T Na15 O5T1 93.5(8) . .
Na12 Na15 O12T 114.4(17) . 1_655
O34W Na15 O12T 65.4(10) 1_655 1_655
O8W Na15 O12T 84.4(9) . 1_655
O1T Na15 O12T 85.9(8) . 1_655
O5T1 Na15 O12T 168.4(10) . 1_655
Na12 Na15 Ti1 78.8(14) . .
O34W Na15 Ti1 123.5(12) 1_655 .
O8W Na15 Ti1 84.6(8) . .
O1T Na15 Ti1 80.7(6) . .
O5T1 Na15 Ti1 24.0(3) . .
O12T Na15 Ti1 164.0(9) 1_655 .
Na12 Na15 W1 136.4(16) . .
O34W Na15 W1 109.5(11) 1_655 .
O8W Na15 W1 73.3(7) . .
O1T Na15 W1 23.6(3) . .
O5T1 Na15 W1 74.1(6) . .
O12T Na15 W1 107.6(7) 1_655 .
Ti1 Na15 W1 57.9(3) . .
Na12 Na15 Na4 96.7(15) . .
O34W Na15 Na4 163.4(12) 1_655 .
O8W Na15 Na4 31.9(5) . .
O1T Na15 Na4 71.2(6) . .
O5T1 Na15 Na4 76.8(6) . .
O12T Na15 Na4 113.8(7) 1_655 .
Ti1 Na15 Na4 53.4(3) . .
W1 Na15 Na4 54.2(3) . .
Na12 Na15 Na13 72.7(14) . 2_675
O34W Na15 Na13 26.0(9) 1_655 2_675
O8W Na15 Na13 157.3(10) . 2_675
O1T Na15 Na13 115.6(8) . 2_675
O5T1 Na15 Na13 89.6(7) . 2_675
O12T Na15 Na13 80.2(7) 1_655 2_675
Ti1 Na15 Na13 113.4(6) . 2_675
W1 Na15 Na13 127.4(7) . 2_675
Na4 Na15 Na13 165.4(7) . 2_675
O31W Na16 O26W 78.3(14) . .
O31W Na16 O19W 90.4(13) . .
O26W Na16 O19W 88.7(11) . .
O31W Na16 O18T 99.5(13) . 2_566
O26W Na16 O18T 92.7(11) . 2_566
O19W Na16 O18T 170.0(12) . 2_566
O31W Na16 Na9 44.6(10) . .
O26W Na16 Na9 36.9(8) . .
O19W Na16 Na9 77.2(8) . .
O18T Na16 Na9 109.6(9) 2_566 .
Na5 O2W Na2 123.6(5) 2_575 .
Na6 O6W Na1 115.2(5) . .
Na15 O8W Na4 118.9(9) . .
Na15 O8W Na12 27.2(7) . .
Na4 O8W Na12 114.8(7) . .
Na3 O9W Na14 79.4(7) . 2_576
Na4 O10W Na11 95.5(8) . .
Na5 O11W Na10 80.7(6) . .
Na3 O13W Na14 81.0(8) . 2_576
Na3 O13W Na14 131.7(8) . .
Na14 O13W Na14 80.2(9) 2_576 .
Na5 O14W Na10 84.0(7) . .
Na8 O15W Na6 121.4(8) 1_455 .
Na7 O18W Na7 103.7(6) . 2_676
Na7 O19W Na16 119.9(10) . .
Na10 O22W Na5 76.2(6) . .
Na9 O26W Na16 104.7(13) . .
Na14 O27W Na9 177.1(19) . .
Na13 O30W Na8 128.1(16) . .
Na16 O31W Na9 96.2(14) . .
Na15 O34W Na13 128.9(16) 1_455 2_575
Na15 O34W Na12 27.6(8) 1_455 1_455
Na13 O34W Na12 101.4(13) 2_575 1_455
Na10 O35W Na13 133(4) . .

loop_
_geom_bond_atom_site_label_1
_geom_bond_atom_site_label_2
_geom_bond_distance
_geom_bond_site_symmetry_2
Ti1 O5T1 1.667(12) .
Ti1 O1T1 1.957(10) .
Ti1 O2T1 1.962(10) .
Ti1 O3T1 1.985(10) .
Ti1 O4T1 1.992(10) .
Ti1 Na2 3.478(6) .
Ti1 Na4 3.480(6) .
Ti1 Na12 3.63(2) .
Ti1 Na15 3.66(2) .
Ti2 O5T2 1.662(11) .
Ti2 O2T2 1.963(11) .
Ti2 O3T2 1.967(11) .
Ti2 O4T2 1.967(10) .
Ti2 O1T2 1.992(10) .
Ti2 Na3 3.422(7) .
Ti2 Na4 3.530(6) .
W1 O1T 1.725(10) .
W1 O2T1 1.846(10) .
W1 O31 1.882(9) .
W1 O33 1.939(10) .
W1 O6 1.973(10) .
W1 O1A1 2.336(9) .
W1 Na4 3.534(6) .
W1 Na15 3.68(2) .
W2 O2T 1.734(10) .
W2 O32 1.863(10) .
W2 O25 1.890(10) .
W2 O28 1.919(10) .
W2 O33 1.937(10) .
W2 O1A1 2.337(9) .
W3 O3T 1.712(10) .
W3 O4T2 1.838(10) .
W3 O6 1.912(10) .
W3 O21 1.938(10) .
W3 O28 1.976(10) .
W3 O1A1 2.350(9) .
W3 Na4 3.493(6) .
W4 O4T 1.714(10) .
W4 O3T1 1.836(9) .
W4 O29 1.898(9) .
W4 O31 1.951(10) .
W4 O30 1.989(10) .
W4 O2A1 2.351(9) .
W4 Na2 3.603(6) .
W5 O5T 1.734(10) .
W5 O19 1.747(9) .
W5 O20 1.923(10) .
W5 O29 1.970(9) .
W5 O22 2.094(10) .
W5 O2A1 2.313(9) .
W5 Na2 3.592(6) .
W6 O6T 1.716(11) .
W6 O22 1.856(10) .
W6 O30 1.899(10) .
W6 O25 1.931(10) .
W6 O23 1.941(10) .
W6 O2A1 2.364(9) .
W6 Na5 3.654(6) .
W7 O7T 1.740(11) .
W7 O24 1.745(10) .
W7 O20 1.941(10) .
W7 O18 1.962(10) .
W7 O26 2.085(10) .
W7 O3A1 2.303(9) .
W7 Na3 3.548(6) .
W8 O8T 1.739(10) .
W8 O1T2 1.836(10) .
W8 O21 1.900(10) .
W8 O18 1.917(10) .
W8 O16 1.988(10) .
W8 O3A1 2.334(9) .
W8 Na3 3.656(6) .
W9 O9T 1.707(11) .
W9 O26 1.831(10) .
W9 O23 1.903(10) .
W9 O16 1.930(10) .
W9 O32 1.965(10) .
W9 O3A1 2.372(9) .
W10 O10T 1.720(11) .
W10 O4T1 1.836(10) .
W10 O9 1.907(11) .
W10 O8 1.921(10) .
W10 O27 1.997(10) .
W10 O1A2 2.322(10) .
W10 Na2 3.674(6) .
W11 O11T 1.726(12) .
W11 O2 1.849(11) .
W11 O27 1.892(10) .
W11 O12 1.935(11) .
W11 O34 1.966(11) .
W11 O1A2 2.376(10) .
W12 O12T 1.733(13) .
W12 O10 1.752(11) .
W12 O1 1.916(12) .
W12 O9 1.988(11) .
W12 O2 2.091(11) .
W12 O1A2 2.315(10) .
W12 Na2 3.658(6) .
W12 Na1 3.693(6) .
W13 O13T 1.721(12) .
W13 O1T1 1.838(10) .
W13 O8 1.911(10) .
W13 O11 1.935(10) .
W13 O15 1.959(10) .
W13 O2A2 2.337(10) .
W13 Na4 3.516(6) .
W13 Na10 3.653(17) 1_545
W14 O14T 1.711(12) .
W14 O3T2 1.832(10) .
W14 O14 1.901(10) .
W14 O11 1.956(10) .
W14 O13 1.967(11) .
W14 O2A2 2.329(10) .
W14 Na4 3.503(6) .
W14 Na11 3.56(3) .
W15 O15T 1.719(12) .
W15 O4 1.850(11) .
W15 O34 1.858(11) .
W15 O13 1.910(11) .
W15 O15 1.928(10) .
W15 O2A2 2.333(10) .
W16 O16T 1.732(12) .
W16 O2T2 1.846(10) .
W16 O7 1.887(11) .
W16 O14 1.944(10) .
W16 O5 1.981(11) .
W16 O3A2 2.331(10) .
W16 Na3 3.655(7) .
W17 O17 1.749(11) .
W17 O17T 1.752(12) .
W17 O1 1.918(12) .
W17 O7 1.970(11) .
W17 O3 2.110(12) .
W17 O3A2 2.316(10) .
W17 Na3 3.571(7) .
W18 O18T 1.723(12) .
W18 O3 1.842(12) .
W18 O12 1.892(11) .
W18 O5 1.908(11) .
W18 O4 1.971(11) .
W18 O3A2 2.352(10) .
As1 O1A1 1.794(9) .
As1 O2A1 1.794(9) .
As1 O3A1 1.797(9) .
As2 O2A2 1.796(10) .
As2 O3A2 1.804(10) .
As2 O1A2 1.805(10) .
O6 Na4 2.758(11) .
O10 Na1 2.300(13) .
O10 Na2 2.427(12) .
O11 Na11 2.56(3) .
O11 Na4 2.755(12) .
O17 Na1 2.356(12) .
O17 Na3 2.362(12) .
O18 Na14 2.46(3) 2_576
O19 Na1 2.360(11) .
O19 Na2 2.388(11) .
O22 Na5 2.430(12) .
O24 Na1 2.337(12) .
O24 Na3 2.379(12) .
O1T Na15 2.47(3) .
O2T Na8 2.460(15) .
O3T Na7 2.317(13) .
O4T Na6 2.514(12) 2_575
O5T Na6 2.405(12) .
O6T Na13 2.39(2) .
O8T Na14 2.42(3) .
O11T Na8 2.587(16) 1_445
O1T1 Na4 2.447(12) .
O12T Na15 2.71(3) 1_455
O1T2 Na3 2.439(12) .
O13T Na10 2.61(2) 1_545
O13T Na12 2.74(3) .
O14T Na11 2.93(3) .
O16T Na9 2.630(19) .
O18T Na16 2.72(3) 2_566
O2T1 Na4 2.434(11) .
O2T2 Na3 2.461(12) .
O3T1 Na2 2.455(11) .
O3T2 Na4 2.450(12) .
O4T1 Na2 2.496(11) .
O4T2 Na4 2.463(11) .
O5T1 Na12 2.40(2) .
O5T1 Na15 2.59(3) .
O5T2 Na9 2.516(18) .
Na1 O3W 2.410(14) .
Na1 O6W 2.487(14) .
Na1 Na3 3.622(9) .
Na1 Na2 3.624(8) .
Na1 Na6 4.158(10) .
Na2 O1W 2.420(13) .
Na2 O2W 2.478(13) .
Na3 O13W 2.379(17) .
Na3 O9W 2.414(15) .
Na3 Na14 3.15(2) 2_576
Na4 O10W 2.373(17) .
Na4 O8W 2.445(16) .
Na5 O14W 2.282(17) .
Na5 O11W 2.291(17) .
Na5 O4W 2.339(14) .
Na5 O2W 2.457(13) 2_575
Na5 O22W 2.746(19) .
Na5 Na10 3.231(19) .
Na6 O16W 2.40(2) .
Na6 O5W 2.398(14) .
Na6 O6W 2.436(15) .
Na6 O15W 2.504(19) .
Na6 O4T 2.514(12) 2_575
Na7 O7W 2.342(16) .
Na7 O17W 2.403(18) .
Na7 O18W 2.427(18) .
Na7 O19W 2.47(2) .
Na7 O18W 2.506(19) 2_676
Na7 Na7 3.878(19) 2_676
Na8 O29W 2.32(3) .
Na8 O30W 2.37(3) .
Na8 O15W 2.41(2) 1_655
Na8 O28W 2.53(4) .
Na8 O11T 2.587(16) 1_665
Na8 Na13 4.04(2) .
Na9 O27W 2.25(3) .
Na9 O26W 2.26(3) .
Na9 O12W 2.39(2) .
Na9 O31W 2.57(4) .
Na9 Na16 3.64(3) .
Na9 Na14 3.75(3) .
Na10 O35W 1.90(7) .
Na10 O23W 2.33(3) 2_676
Na10 O22W 2.48(2) .
Na10 O14W 2.54(2) .
Na10 O13T 2.61(2) 1_565
Na10 O11W 2.68(2) .
Na10 Na13 3.65(3) .
Na10 W13 3.653(17) 1_565
Na11 O24W 2.54(3) .
Na11 O10W 2.67(3) .
Na12 Na15 1.28(3) .
Na12 O34W 2.73(4) 1_655
Na12 O8W 2.76(3) .
Na12 Na13 3.90(3) 2_675
Na13 O35W 2.07(7) .
Na13 O30W 2.12(4) .
Na13 O34W 2.30(4) 2_575
Na13 Na12 3.90(3) 2_675
Na13 Na15 4.08(3) 2_675
Na14 O27W 1.50(3) .
Na14 O18 2.46(3) 2_576
Na14 O13W 2.47(3) 2_576
Na14 O9W 2.52(3) 2_576
Na14 O13W 2.91(3) .
Na14 Na3 3.15(2) 2_576
Na14 Na14 3.48(5) 2_576
Na15 O34W 2.23(4) 1_655
Na15 O8W 2.26(3) .
Na15 O12T 2.71(3) 1_655
Na15 Na13 4.08(3) 2_675
Na16 O31W 2.32(4) .
Na16 O26W 2.34(4) .
Na16 O19W 2.71(3) .
Na16 O18T 2.72(3) 2_566
O2W Na5 2.457(13) 2_575
O9W Na14 2.52(3) 2_576
O13W Na14 2.47(3) 2_576
O15W Na8 2.41(2) 1_455
O18W Na7 2.506(19) 2_676
O23W Na10 2.33(3) 2_676
O34W Na15 2.23(4) 1_455
O34W Na13 2.30(4) 2_575
O34W Na12 2.73(4) 1_455

loop_
_geom_torsion_atom_site_label_1
_geom_torsion_atom_site_label_2
_geom_torsion_atom_site_label_3
_geom_torsion_atom_site_label_4
_geom_torsion
_geom_torsion_site_symmetry_1
_geom_torsion_site_symmetry_4
O11T W11 O2 W12 -173.6(6) . .
O27 W11 O2 W12 -72.0(6) . .
O12 W11 O2 W12 85.3(6) . .
O34 W11 O2 W12 13.1(16) . .
O1A2 W11 O2 W12 0.7(5) . .
O18T W18 O3 W17 172.8(7) . .
O12 W18 O3 W17 -85.0(7) . .
O5 W18 O3 W17 72.7(7) . .
O4 W18 O3 W17 -9.1(18) . .
O3A2 W18 O3 W17 -0.1(5) . .
O15T W15 O4 W18 -127.3(13) . .
O34 W15 O4 W18 -25.8(13) . .
O13 W15 O4 W18 133.2(13) . .
O15 W15 O4 W18 55(2) . .
O2A2 W15 O4 W18 59.9(13) . .
O16T W16 O7 W17 -180.0(6) . .
O2T2 W16 O7 W17 75.9(6) . .
O14 W16 O7 W17 -20.1(16) . .
O5 W16 O7 W17 -82.2(6) . .
O3A2 W16 O7 W17 -8.8(5) . .
Na3 W16 O7 W17 87.3(6) . .
O12T W12 O10 Na1 59.9(9) . .
O1 W12 O10 Na1 -43.3(8) . .
O9 W12 O10 Na1 158.8(8) . .
O2 W12 O10 Na1 -133.7(12) . .
O1A2 W12 O10 Na1 -128.4(7) . .
Na2 W12 O10 Na1 142.9(12) . .
O12T W12 O10 Na2 -83.0(7) . .
O1 W12 O10 Na2 173.8(6) . .
O9 W12 O10 Na2 15.9(6) . .
O2 W12 O10 Na2 83.5(15) . .
O1A2 W12 O10 Na2 88.7(6) . .
Na1 W12 O10 Na2 -142.9(12) . .
O18T W18 O12 W11 -134.8(15) . .
O3 W18 O12 W11 123.8(15) . .
O5 W18 O12 W11 26(2) . .
O4 W18 O12 W11 -35.8(15) . .
O3A2 W18 O12 W11 48.6(15) . .
O17T W17 O17 Na1 -58.5(8) . .
O1 W17 O17 Na1 44.5(8) . .
O7 W17 O17 Na1 -157.7(7) . .
O3 W17 O17 Na1 129.4(12) . .
O3A2 W17 O17 Na1 129.3(7) . .
Na3 W17 O17 Na1 -140.4(11) . .
O17T W17 O17 Na3 81.9(7) . .
O1 W17 O17 Na3 -175.1(6) . .
O7 W17 O17 Na3 -17.4(6) . .
O3 W17 O17 Na3 -90.2(14) . .
O3A2 W17 O17 Na3 -90.4(6) . .
O5T W5 O19 Na1 -57.6(7) . .
O20 W5 O19 Na1 44.9(7) . .
O29 W5 O19 Na1 -157.8(7) . .
O22 W5 O19 Na1 131.9(11) . .
O2A1 W5 O19 Na1 128.7(7) . .
Na2 W5 O19 Na1 -142.3(10) . .
O5T W5 O19 Na2 84.7(6) . .
O20 W5 O19 Na2 -172.8(5) . .
O29 W5 O19 Na2 -15.5(5) . .
O22 W5 O19 Na2 -85.8(13) . .
O2A1 W5 O19 Na2 -89.0(5) . .
O6T W6 O22 W5 172.6(6) . .
O30 W6 O22 W5 72.4(6) . .
O25 W6 O22 W5 -16.8(16) . .
O23 W6 O22 W5 -87.2(6) . .
O2A1 W6 O22 W5 -1.4(5) . .
Na5 W6 O22 W5 -160.7(9) . .
O6T W6 O22 Na5 -26.7(6) . .
O30 W6 O22 Na5 -127.0(5) . .
O25 W6 O22 Na5 143.8(10) . .
O23 W6 O22 Na5 73.4(5) . .
O2A1 W6 O22 Na5 159.3(6) . .
O7T W7 O24 Na1 57.7(8) . .
O20 W7 O24 Na1 -44.3(8) . .
O18 W7 O24 Na1 158.5(7) . .
O26 W7 O24 Na1 -123.1(13) . .
O3A1 W7 O24 Na1 -128.0(7) . .
Na3 W7 O24 Na1 144.4(11) . .
O7T W7 O24 Na3 -86.7(6) . .
O20 W7 O24 Na3 171.3(5) . .
O18 W7 O24 Na3 14.1(6) . .
O26 W7 O24 Na3 92.5(14) . .
O3A1 W7 O24 Na3 87.6(5) . .
O2T W2 O25 W6 -128.4(12) . .
O32 W2 O25 W6 -26.1(12) . .
O28 W2 O25 W6 57.1(19) . .
O33 W2 O25 W6 132.9(12) . .
O1A1 W2 O25 W6 60.0(11) . .
O9T W9 O26 W7 -172.4(6) . .
O23 W9 O26 W7 85.5(6) . .
O16 W9 O26 W7 -72.7(6) . .
O32 W9 O26 W7 3.3(15) . .
O3A1 W9 O26 W7 -0.2(5) . .
O11T W11 O27 W10 172.8(6) . .
O2 W11 O27 W10 70.5(6) . .
O12 W11 O27 W10 -24.8(15) . .
O34 W11 O27 W10 -87.4(6) . .
O1A2 W11 O27 W10 -3.0(5) . .
O4T W4 O29 W5 -178.7(5) . .
O3T1 W4 O29 W5 76.8(6) . .
O31 W4 O29 W5 -17.3(14) . .
O30 W4 O29 W5 -81.4(5) . .
O2A1 W4 O29 W5 -7.5(5) . .
Na2 W4 O29 W5 89.8(5) . .
O6T W6 O30 W4 -172.0(6) . .
O22 W6 O30 W4 -69.9(6) . .
O25 W6 O30 W4 89.6(6) . .
O23 W6 O30 W4 22.2(15) . .
O2A1 W6 O30 W4 4.1(5) . .
Na5 W6 O30 W4 -100.9(5) . .
O1T W1 O31 W4 127.2(10) . .
O2T1 W1 O31 W4 23.0(11) . .
O33 W1 O31 W4 -134.0(10) . .
O6 W1 O31 W4 -60.1(18) . .
O1A1 W1 O31 W4 -61.3(10) . .
Na4 W1 O31 W4 23.2(12) . .
Na15 W1 O31 W4 91.9(11) . .
O2T W2 O32 W9 126.6(11) . .
O25 W2 O32 W9 25.6(11) . .
O28 W2 O32 W9 -133.8(11) . .
O33 W2 O32 W9 -52.9(18) . .
O1A1 W2 O32 W9 -59.3(11) . .
O15T W15 O34 W11 127.6(13) . .
O4 W15 O34 W11 25.4(13) . .
O13 W15 O34 W11 -58(2) . .
O15 W15 O34 W11 -134.1(13) . .
O2A2 W15 O34 W11 -60.4(13) . .
O2A1 As1 O1A1 W1 -75.4(5) . .
O3A1 As1 O1A1 W1 -173.9(5) . .
O2A1 As1 O1A1 W2 49.6(7) . .
O3A1 As1 O1A1 W2 -48.9(7) . .
O2A1 As1 O1A1 W3 176.2(5) . .
O3A1 As1 O1A1 W3 77.7(5) . .
O2A2 As2 O1A2 W12 174.4(5) . .
O3A2 As2 O1A2 W12 76.5(5) . .
O2A2 As2 O1A2 W10 -76.3(6) . .
O3A2 As2 O1A2 W10 -174.3(5) . .
O2A2 As2 O1A2 W11 48.5(8) . .
O3A2 As2 O1A2 W11 -49.4(7) . .
O1A1 As1 O2A1 W5 -173.8(5) . .
O3A1 As1 O2A1 W5 -75.8(5) . .
O1A1 As1 O2A1 W4 77.4(5) . .
O3A1 As1 O2A1 W4 175.3(5) . .
O1A1 As1 O2A1 W6 -46.5(7) . .
O3A1 As1 O2A1 W6 51.4(7) . .
O3A2 As2 O2A2 W14 -76.9(6) . .
O1A2 As2 O2A2 W14 -174.7(5) . .
O3A2 As2 O2A2 W15 48.6(8) . .
O1A2 As2 O2A2 W15 -49.2(8) . .
O3A2 As2 O2A2 W13 174.3(5) . .
O1A2 As2 O2A2 W13 76.5(6) . .
O1A1 As1 O3A1 W7 175.8(5) . .
O2A1 As1 O3A1 W7 77.1(5) . .
O1A1 As1 O3A1 W8 -75.4(5) . .
O2A1 As1 O3A1 W8 -174.1(5) . .
O1A1 As1 O3A1 W9 50.1(7) . .
O2A1 As1 O3A1 W9 -48.6(7) . .
O2A2 As2 O3A2 W17 -175.6(5) . .
O1A2 As2 O3A2 W17 -77.4(5) . .
O2A2 As2 O3A2 W16 77.2(6) . .
O1A2 As2 O3A2 W16 175.4(5) . .
O2A2 As2 O3A2 W18 -48.8(8) . .
O1A2 As2 O3A2 W18 49.4(8) . .
O2T1 W1 O1T Na15 5.4(9) . .
O31 W1 O1T Na15 -87.1(8) . .
O33 W1 O1T Na15 -178.5(8) . .
O6 W1 O1T Na15 95.4(8) . .
O1A1 W1 O1T Na15 137.8(17) . .
Na4 W1 O1T Na15 44.4(8) . .
O32 W2 O2T Na8 -85.4(11) . .
O25 W2 O2T Na8 5.5(12) . .
O28 W2 O2T Na8 -176.5(11) . .
O33 W2 O2T Na8 94.5(11) . .
O1A1 W2 O2T Na8 130(2) . .
O4T2 W3 O3T Na7 -73.0(15) . .
O6 W3 O3T Na7 -167.6(14) . .
O21 W3 O3T Na7 17.1(15) . .
O28 W3 O3T Na7 103.2(14) . .
O1A1 W3 O3T Na7 127.0(19) . .
Na4 W3 O3T Na7 -115.3(14) . .
O3T1 W4 O4T Na6 128.0(12) . 2_575
O29 W4 O4T Na6 31.4(13) . 2_575
O31 W4 O4T Na6 -141.5(12) . 2_575
O30 W4 O4T Na6 -56.4(12) . 2_575
O2A1 W4 O4T Na6 -24(3) . 2_575
Na2 W4 O4T Na6 89.2(12) . 2_575
O19 W5 O5T Na6 45.9(9) . .
O20 W5 O5T Na6 -52.5(8) . .
O29 W5 O5T Na6 139.8(8) . .
O22 W5 O5T Na6 -137.3(8) . .
O2A1 W5 O5T Na6 -159.3(11) . .
Na2 W5 O5T Na6 81.5(8) . .
O22 W6 O6T Na13 -170.8(18) . .
O30 W6 O6T Na13 -77.0(19) . .
O25 W6 O6T Na13 12.6(19) . .
O23 W6 O6T Na13 98.0(19) . .
Na5 W6 O6T Na13 172.5(19) . .
O1T2 W8 O8T Na14 -44.9(14) . .
O21 W8 O8T Na14 -137.7(13) . .
O18 W8 O8T Na14 49.0(14) . .
O16 W8 O8T Na14 135.5(13) . .
O3A1 W8 O8T Na14 103(2) . .
Na3 W8 O8T Na14 -8.0(14) . .
O2 W11 O11T Na8 -130.2(9) . 1_445
O27 W11 O11T Na8 136.1(9) . 1_445
O12 W11 O11T Na8 -37.0(10) . 1_445
O34 W11 O11T Na8 47.2(10) . 1_445
O13T W13 O1T1 Ti1 63.2(10) . .
O8 W13 O1T1 Ti1 -37.1(9) . .
O11 W13 O1T1 Ti1 164.5(9) . .
O15 W13 O1T1 Ti1 -115.8(12) . .
O2A2 W13 O1T1 Ti1 -121.4(9) . .
Na4 W13 O1T1 Ti1 145.6(12) . .
Na10 W13 O1T1 Ti1 27.1(12) 1_545 .
O13T W13 O1T1 Na4 -82.4(6) . .
O8 W13 O1T1 Na4 177.3(5) . .
O11 W13 O1T1 Na4 18.9(5) . .
O15 W13 O1T1 Na4 98.6(12) . .
O2A2 W13 O1T1 Na4 93.0(5) . .
Na10 W13 O1T1 Na4 -118.5(5) 1_545 .
O10 W12 O12T Na15 -119.9(15) . 1_455
O1 W12 O12T Na15 -20.3(16) . 1_455
O9 W12 O12T Na15 147.7(15) . 1_455
O2 W12 O12T Na15 64.6(15) . 1_455
O1A2 W12 O12T Na15 93(2) . 1_455
Na2 W12 O12T Na15 -154.5(15) . 1_455
Na1 W12 O12T Na15 -95.8(15) . 1_455
O8T W8 O1T2 Ti2 -67.9(9) . .
O21 W8 O1T2 Ti2 33.0(9) . .
O18 W8 O1T2 Ti2 -168.3(8) . .
O16 W8 O1T2 Ti2 110.9(12) . .
O3A1 W8 O1T2 Ti2 118.3(8) . .
Na3 W8 O1T2 Ti2 -154.2(12) . .
O8T W8 O1T2 Na3 86.4(6) . .
O21 W8 O1T2 Na3 -172.8(5) . .
O18 W8 O1T2 Na3 -14.1(5) . .
O16 W8 O1T2 Na3 -94.9(12) . .
O3A1 W8 O1T2 Na3 -87.5(5) . .
O1T1 W13 O13T Na10 -136.8(7) . 1_545
O8 W13 O13T Na10 -45.3(7) . 1_545
O11 W13 O13T Na10 130.7(7) . 1_545
O15 W13 O13T Na10 42.8(7) . 1_545
O2A2 W13 O13T Na10 69(3) . 1_545
Na4 W13 O13T Na10 -177.6(6) . 1_545
O1T1 W13 O13T Na12 -9.0(9) . .
O8 W13 O13T Na12 82.4(8) . .
O11 W13 O13T Na12 -101.5(8) . .
O15 W13 O13T Na12 170.6(8) . .
O2A2 W13 O13T Na12 -163(2) . .
Na4 W13 O13T Na12 -49.9(8) . .
Na10 W13 O13T Na12 127.8(11) 1_545 .
O3T2 W14 O14T Na11 -94.0(7) . .
O14 W14 O14T Na11 173.3(6) . .
O11 W14 O14T Na11 -1.3(7) . .
O13 W14 O14T Na11 84.8(7) . .
O2A2 W14 O14T Na11 52(2) . .
Na4 W14 O14T Na11 -53.1(6) . .
O2T2 W16 O16T Na9 -30.5(9) . .
O7 W16 O16T Na9 -126.5(8) . .
O14 W16 O16T Na9 60.9(8) . .
O5 W16 O16T Na9 146.2(8) . .
O3A2 W16 O16T Na9 177(2) . .
Na3 W16 O16T Na9 -68.2(7) . .
O3 W18 O18T Na16 -127.4(18) . 2_566
O12 W18 O18T Na16 138.1(18) . 2_566
O5 W18 O18T Na16 -34.7(18) . 2_566
O4 W18 O18T Na16 53.3(18) . 2_566
O1T W1 O2T1 Ti1 -66.0(9) . .
O31 W1 O2T1 Ti1 36.4(8) . .
O33 W1 O2T1 Ti1 123.8(10) . .
O6 W1 O2T1 Ti1 -163.4(8) . .
O1A1 W1 O2T1 Ti1 122.9(8) . .
Na4 W1 O2T1 Ti1 -143.3(11) . .
Na15 W1 O2T1 Ti1 -62.7(8) . .
O1T W1 O2T1 Na4 77.3(5) . .
O31 W1 O2T1 Na4 179.7(5) . .
O33 W1 O2T1 Na4 -92.9(11) . .
O6 W1 O2T1 Na4 -20.1(5) . .
O1A1 W1 O2T1 Na4 -93.8(4) . .
Na15 W1 O2T1 Na4 80.6(5) . .
O16T W16 O2T2 Ti2 64.1(10) . .
O7 W16 O2T2 Ti2 165.6(9) . .
O14 W16 O2T2 Ti2 -36.0(9) . .
O5 W16 O2T2 Ti2 -107.1(13) . .
O3A2 W16 O2T2 Ti2 -120.5(9) . .
Na3 W16 O2T2 Ti2 149.7(12) . .
O16T W16 O2T2 Na3 -85.6(6) . .
O7 W16 O2T2 Na3 15.9(6) . .
O14 W16 O2T2 Na3 174.3(5) . .
O5 W16 O2T2 Na3 103.2(12) . .
O3A2 W16 O2T2 Na3 89.8(5) . .
O4T W4 O3T1 Ti1 68.8(9) . .
O29 W4 O3T1 Ti1 170.5(8) . .
O31 W4 O3T1 Ti1 -31.8(8) . .
O30 W4 O3T1 Ti1 -99.4(12) . .
O2A1 W4 O3T1 Ti1 -116.0(8) . .
Na2 W4 O3T1 Ti1 153.0(11) . .
O4T W4 O3T1 Na2 -84.2(5) . .
O29 W4 O3T1 Na2 17.5(5) . .
O31 W4 O3T1 Na2 175.2(5) . .
O30 W4 O3T1 Na2 107.6(10) . .
O2A1 W4 O3T1 Na2 91.0(4) . .
O14T W14 O3T2 Ti2 -65.9(10) . .
O14 W14 O3T2 Ti2 36.0(9) . .
O11 W14 O3T2 Ti2 -165.2(9) . .
O13 W14 O3T2 Ti2 117.3(12) . .
O2A2 W14 O3T2 Ti2 121.0(9) . .
Na4 W14 O3T2 Ti2 -146.2(12) . .
Na11 W14 O3T2 Ti2 -122.0(9) . .
O14T W14 O3T2 Na4 80.3(6) . .
O14 W14 O3T2 Na4 -177.8(5) . .
O11 W14 O3T2 Na4 -19.0(5) . .
O13 W14 O3T2 Na4 -96.5(12) . .
O2A2 W14 O3T2 Na4 -92.8(5) . .
Na11 W14 O3T2 Na4 24.2(6) . .
O10T W10 O4T1 Ti1 -71.1(9) . .
O9 W10 O4T1 Ti1 -172.7(9) . .
O8 W10 O4T1 Ti1 28.8(9) . .
O27 W10 O4T1 Ti1 101.4(14) . .
O1A2 W10 O4T1 Ti1 113.5(9) . .
Na2 W10 O4T1 Ti1 -157.1(12) . .
O10T W10 O4T1 Na2 86.0(6) . .
O9 W10 O4T1 Na2 -15.6(5) . .
O8 W10 O4T1 Na2 -174.1(5) . .
O27 W10 O4T1 Na2 -101.5(12) . .
O1A2 W10 O4T1 Na2 -89.4(5) . .
O3T W3 O4T2 Ti2 66.1(10) . .
O6 W3 O4T2 Ti2 168.1(9) . .
O21 W3 O4T2 Ti2 -34.6(9) . .
O28 W3 O4T2 Ti2 -103.1(13) . .
O1A1 W3 O4T2 Ti2 -117.8(9) . .
Na4 W3 O4T2 Ti2 150.5(12) . .
O3T W3 O4T2 Na4 -84.4(5) . .
O6 W3 O4T2 Na4 17.6(5) . .
O21 W3 O4T2 Na4 174.9(5) . .
O28 W3 O4T2 Na4 106.4(11) . .
O1A1 W3 O4T2 Na4 91.7(4) . .
O1T1 Ti1 O5T1 Na12 -25.9(10) . .
O2T1 Ti1 O5T1 Na12 62.9(10) . .
O3T1 Ti1 O5T1 Na12 152.3(9) . .
O4T1 Ti1 O5T1 Na12 -115.5(9) . .
Na2 Ti1 O5T1 Na12 -162.5(8) . .
Na4 Ti1 O5T1 Na12 18.7(10) . .
Na15 Ti1 O5T1 Na12 33.0(9) . .
O1T1 Ti1 O5T1 Na15 -58.9(9) . .
O2T1 Ti1 O5T1 Na15 29.9(9) . .
O3T1 Ti1 O5T1 Na15 119.3(8) . .
O4T1 Ti1 O5T1 Na15 -148.4(8) . .
Na2 Ti1 O5T1 Na15 164.5(7) . .
Na4 Ti1 O5T1 Na15 -14.3(8) . .
Na12 Ti1 O5T1 Na15 -33.0(9) . .
O2T2 Ti2 O5T2 Na9 -10.3(10) . .
O3T2 Ti2 O5T2 Na9 -98.8(9) . .
O4T2 Ti2 O5T2 Na9 172.6(8) . .
O1T2 Ti2 O5T2 Na9 82.8(9) . .
Na3 Ti2 O5T2 Na9 36.1(10) . .
Na4 Ti2 O5T2 Na9 -142.8(8) . .
O5T1 Na12 Na15 O34W -100.6(12) . 1_655
O13T Na12 Na15 O34W 170.7(15) . 1_655
O8W Na12 Na15 O34W 154.7(17) . 1_655
Ti1 Na12 Na15 O34W -122.7(12) . 1_655
Na13 Na12 Na15 O34W -3.6(12) 2_675 1_655
O5T1 Na12 Na15 O8W 104.7(10) . .
O34W Na12 Na15 O8W -154.7(17) 1_655 .
O13T Na12 Na15 O8W 16(2) . .
Ti1 Na12 Na15 O8W 82.7(9) . .
Na13 Na12 Na15 O8W -158.3(9) 2_675 .
O5T1 Na12 Na15 O1T 20(5) . .
O34W Na12 Na15 O1T 121(6) 1_655 .
O13T Na12 Na15 O1T -68(6) . .
O8W Na12 Na15 O1T -84(5) . .
Ti1 Na12 Na15 O1T -2(5) . .
Na13 Na12 Na15 O1T 117(5) 2_675 .
O34W Na12 Na15 O5T1 100.6(12) 1_655 .
O13T Na12 Na15 O5T1 -88.7(18) . .
O8W Na12 Na15 O5T1 -104.7(10) . .
Ti1 Na12 Na15 O5T1 -22.0(4) . .
Na13 Na12 Na15 O5T1 97.0(7) 2_675 .
O5T1 Na12 Na15 O12T -167.4(12) . 1_655
O34W Na12 Na15 O12T -66.8(14) 1_655 1_655
O13T Na12 Na15 O12T 103.9(18) . 1_655
O8W Na12 Na15 O12T 87.9(14) . 1_655
Ti1 Na12 Na15 O12T 170.5(12) . 1_655
Na13 Na12 Na15 O12T -70.4(12) 2_675 1_655
O5T1 Na12 Na15 Ti1 22.0(4) . .
O34W Na12 Na15 Ti1 122.7(12) 1_655 .
O13T Na12 Na15 Ti1 -66.6(17) . .
O8W Na12 Na15 Ti1 -82.7(9) . .
Na13 Na12 Na15 Ti1 119.1(6) 2_675 .
O5T1 Na12 Na15 W1 30(2) . .
O34W Na12 Na15 W1 130(3) 1_655 .
O13T Na12 Na15 W1 -59(3) . .
O8W Na12 Na15 W1 -75.1(19) . .
Ti1 Na12 Na15 W1 7.5(19) . .
Na13 Na12 Na15 W1 126.6(19) 2_675 .
O5T1 Na12 Na15 Na4 72.6(7) . .
O34W Na12 Na15 Na4 173.2(15) 1_655 .
O13T Na12 Na15 Na4 -16(2) . .
O8W Na12 Na15 Na4 -32.1(6) . .
Ti1 Na12 Na15 Na4 50.5(5) . .
Na13 Na12 Na15 Na4 169.6(6) 2_675 .
O5T1 Na12 Na15 Na13 -97.0(7) . 2_675
O34W Na12 Na15 Na13 3.6(12) 1_655 2_675
O13T Na12 Na15 Na13 174(2) . 2_675
O8W Na12 Na15 Na13 158.3(9) . 2_675
Ti1 Na12 Na15 Na13 -119.1(6) . 2_675
